data_7232910
loop_
_publ_author_name
'Meng, Fanxuan'
'Zhang, Xiaoshuai'
'Sarma, Tridib'
'Yuan, Ningning'
'Yin, Ying'
'Duan, Zhiming'
'Lei, Chuanhu'
'Qian, Qun'
'Ding, Lili'
'Zhang, Zhan'

_publ_section_title
;
 A poly(pyridine--pyrrole) foldamer that binds isolated water molecules
;
_journal_issue 26
_journal_name_full CrystEngComm
_journal_page_first 3906
_journal_paper_doi 10.1039/C9CE00582J
_journal_volume 21
_journal_year 2019
_chemical_formula_sum 'C146 H166 Cl4 N22 O12'
_chemical_formula_weight 2562.80
_space_group_crystal_system triclinic
_space_group_IT_number 2
_space_group_name_Hall '-P 1'
_space_group_name_H-M_alt 'P -1'
_symmetry_space_group_name_Hall '-P 1'
_symmetry_space_group_name_H-M 'P -1'
_atom_sites_solution_hydrogens mixed
_audit_creation_method SHELXL-2018/3
_audit_update_record
;
2019-05-13 deposited with the CCDC.    2019-06-13 downloaded from the CCDC.
;
_cell_angle_alpha 96.32(3)
_cell_angle_beta 103.33(3)
_cell_angle_gamma 95.65(3)
_cell_formula_units_Z 2
_cell_length_a 15.372(3)
_cell_length_b 21.287(4)
_cell_length_c 21.861(4)
_cell_measurement_reflns_used 9806
_cell_measurement_temperature 150(2)
_cell_measurement_theta_max 79.4334
_cell_measurement_theta_min 3.4213
_cell_volume 6861(3)
_computing_cell_refinement 'SAINT V8.38A (Bruker AXS Inc., 2017)'
_computing_data_collection 'APEX3 v2017.3-0'
_computing_data_reduction 'SAINT V8.38A (Bruker AXS Inc., 2017)'
_computing_molecular_graphics 'shelXle (C.B. Huebschle, rev 833)'
_computing_structure_refinement 'SHELXL-2018/3 (Sheldrick, 2018)'
_computing_structure_solution 'SHELXT 2014/5 (Sheldrick, 2014)'
_diffrn_ambient_temperature 150(2)
_diffrn_detector_area_resol_mean 7.3910
_diffrn_measured_fraction_theta_full 0.999
_diffrn_measured_fraction_theta_max 0.999
_diffrn_measurement_device_type 'Bruker D8'
_diffrn_measurement_method '\f and \w scans'
_diffrn_radiation_type CuK\a
_diffrn_radiation_wavelength 1.54184
_diffrn_reflns_av_R_equivalents 0.0596
_diffrn_reflns_av_unetI/netI 0.0377
_diffrn_reflns_Laue_measured_fraction_full 0.999
_diffrn_reflns_Laue_measured_fraction_max 0.999
_diffrn_reflns_limit_h_max 18
_diffrn_reflns_limit_h_min -18
_diffrn_reflns_limit_k_max 22
_diffrn_reflns_limit_k_min -25
_diffrn_reflns_limit_l_max 26
_diffrn_reflns_limit_l_min -26
_diffrn_reflns_number 153259
_diffrn_reflns_point_group_measured_fraction_full 0.999
_diffrn_reflns_point_group_measured_fraction_max 0.999
_diffrn_reflns_theta_full 67.080
_diffrn_reflns_theta_max 67.080
_diffrn_reflns_theta_min 2.761
_diffrn_source 'fine-focus sealed tube'
_exptl_absorpt_coefficient_mu 1.331
_exptl_absorpt_correction_T_max 0.828
_exptl_absorpt_correction_T_min 0.749
_exptl_absorpt_correction_type multi-scan
_exptl_absorpt_process_details
;
SADABS-2016/2 - Bruker AXS area detector scaling and absorption correction
;
_exptl_crystal_colour 'light yellow'
_exptl_crystal_density_diffrn 1.240
_exptl_crystal_density_method 'not measured'
_exptl_crystal_description block
_exptl_crystal_F_000 2720
_exptl_crystal_size_max 0.230
_exptl_crystal_size_mid 0.155
_exptl_crystal_size_min 0.147
_refine_diff_density_max 1.707
_refine_diff_density_min -0.872
_refine_diff_density_rms 0.069
_refine_ls_extinction_method none
_refine_ls_goodness_of_fit_ref 1.008
_refine_ls_hydrogen_treatment mixed
_refine_ls_matrix_type full
_refine_ls_number_parameters 1734
_refine_ls_number_reflns 24496
_refine_ls_number_restraints 35
_refine_ls_restrained_S_all 11.221
_refine_ls_R_factor_all 0.0980
_refine_ls_R_factor_gt 0.0836
_refine_ls_shift/su_max 0.000
_refine_ls_shift/su_mean 0.000
_refine_ls_structure_factor_coef Fsqd
_refine_ls_weighting_details 'w=1/[\s^2^(Fo^2^)+(0.1000P)^2^+10.0000P] where P=(Fo^2^+2Fc^2^)/3'
_refine_ls_weighting_scheme calc
_refine_ls_wR_factor_gt 0.2110
_refine_ls_wR_factor_ref 0.2249
_reflns_Friedel_coverage 0.000
_reflns_number_gt 19650
_reflns_number_total 24496
_reflns_threshold_expression 'I > 2\s(I)'
_cod_data_source_file c9ce00582j2.cif
_cod_data_source_block mfx7_sq
_cod_depositor_comments
;
The following automatic conversions were performed:

'_exptl_absorpt_correction_type' value 'Multi-Scan' changed to
'multi-scan' according to
/home/data/users/saulius/crontab/automatic-downloads/rss-feeds/RSC/lib/dictionaries/cif_core.dic
dictionary named 'cif_core.dic' version 2.4.2 from 2011-04-26.

Automatic conversion script
Id: cif_fix_values 4973 2017-02-22 13:04:09Z antanas 

 Adding full bibliography for 7232909--7232910.cif.
;
_cod_database_code 7232910
_shelx_shelxl_version_number 2018/3
_shelx_space_group_comment
;
The symmetry employed for this shelxl refinement is uniquely defined
by the following loop, which should always be used as a source of
symmetry information in preference to the above space-group names.
They are only intended as comments.
;
_shelx_estimated_absorpt_t_min 0.749
_shelx_estimated_absorpt_t_max 0.828

loop_
_space_group_symop_operation_xyz
'x, y, z'
'-x, -y, -z'

loop_
_atom_site_label
_atom_site_type_symbol
_atom_site_fract_x
_atom_site_fract_y
_atom_site_fract_z
_atom_site_U_iso_or_equiv
_atom_site_adp_type
_atom_site_occupancy
_atom_site_site_symmetry_order
_atom_site_calc_flag
_atom_site_refinement_flags_posn
_atom_site_refinement_flags_adp
_atom_site_refinement_flags_occupancy
_atom_site_disorder_assembly
_atom_site_disorder_group
Cl1 Cl 0.24812(11) -0.00338(9) 0.44802(10) 0.1176(6) Uani 1 1 d . . . . .
Cl2 Cl 0.03244(12) 0.02143(12) 0.41978(12) 0.1355(7) Uani 1 1 d . . . . .
Cl3 Cl 0.73803(18) 0.76144(16) 0.57642(13) 0.1927(14) Uani 1 1 d . . . . .
Cl4 Cl 0.91428(8) 0.76955(8) 0.51444(6) 0.0906(4) Uani 1 1 d . . . . .
O1 O 0.48542(15) 0.08091(10) 0.10658(10) 0.0438(5) Uani 1 1 d . . . . .
O2 O 0.34157(15) 0.06992(11) 0.04937(10) 0.0477(5) Uani 1 1 d . . . . .
O3 O 0.63644(18) 0.34647(13) 0.06808(13) 0.0603(6) Uani 1 1 d . . . . .
O4 O 0.6718(2) 0.36779(15) -0.02188(13) 0.0701(7) Uani 1 1 d . . . . .
O5 O 0.69649(17) 0.65557(12) 0.13142(13) 0.0568(6) Uani 1 1 d . . . . .
O6 O 0.83029(18) 0.63615(12) 0.11352(13) 0.0588(6) Uani 1 1 d . . . . .
O7 O 0.6269(2) 0.58297(16) 0.39052(15) 0.0719(8) Uani 1 1 d . U . . .
O8 O 0.5657(2) 0.47904(15) 0.36910(16) 0.0761(8) Uani 1 1 d . . . . .
O1W O 0.61984(14) 0.14744(10) 0.20871(10) 0.0408(5) Uani 1 1 d D . . . .
H1WA H 0.6527(13) 0.1250(6) 0.1940(5) 0.049 Uiso 1 1 d D U . . .
H1WB H 0.5840(10) 0.1499(14) 0.1707(10) 0.049 Uiso 1 1 d D U . . .
O2W O 0.66798(16) 0.32657(14) 0.19745(12) 0.0569(6) Uani 1 1 d D . . . .
H2WA H 0.646(2) 0.330(2) 0.1585(10) 0.068 Uiso 1 1 d D U . . .
H2WB H 0.6184(9) 0.320(2) 0.2105(10) 0.068 Uiso 1 1 d D U . . .
O3W O 0.60075(15) 0.72616(10) 0.19986(11) 0.0454(5) Uani 1 1 d D . . . .
H3WA H 0.6320(17) 0.6990(15) 0.1829(17) 0.054 Uiso 1 1 d D U . . .
H3WB H 0.5487(13) 0.7048(4) 0.1736(6) 0.054 Uiso 1 1 d D U . . .
O4W O 0.60870(17) 0.71215(13) 0.36008(14) 0.0614(7) Uani 1 1 d D . . . .
H4WA H 0.6609(9) 0.7342(9) 0.3751(6) 0.074 Uiso 1 1 d D U . . .
H4WB H 0.626(2) 0.6741(9) 0.357(2) 0.074 Uiso 1 1 d D U . . .
N1 N 0.42825(17) 0.09407(12) 0.21774(12) 0.0381(5) Uani 1 1 d . . . . .
H1 H 0.486438 0.105885 0.223819 0.046 Uiso 1 1 calc DR U . . .
N2 N 0.53082(18) 0.10559(12) 0.33364(12) 0.0416(6) Uani 1 1 d . . . . .
N3 N 0.71123(17) 0.13450(12) 0.33770(12) 0.0392(5) Uani 1 1 d . . . . .
H3 H 0.674603 0.136359 0.300693 0.047 Uiso 1 1 calc DR U . . .
N4 N 0.81248(16) 0.16422(11) 0.24399(11) 0.0367(5) Uani 1 1 d . . . . .
N5 N 0.72913(16) 0.19446(11) 0.12073(11) 0.0358(5) Uani 1 1 d . . . . .
H5 H 0.698237 0.206732 0.148154 0.043 Uiso 1 1 calc DR U . . .
N6 N 0.55849(16) 0.21109(11) 0.07653(11) 0.0353(5) Uani 1 1 d . . . . .
N7 N 0.48732(16) 0.23978(12) 0.17299(11) 0.0365(5) Uani 1 1 d . . . . .
H7 H 0.543754 0.232072 0.180895 0.044 Uiso 1 1 calc R U . . .
N8 N 0.58336(17) 0.27854(12) 0.29566(12) 0.0385(5) Uani 1 1 d . . . . .
N9 N 0.77649(17) 0.31120(13) 0.32208(12) 0.0426(6) Uani 1 1 d . . . . .
H9 H 0.750270 0.314679 0.282538 0.051 Uiso 1 1 calc DR U . . .
N10 N 0.89632(18) 0.34548(15) 0.24982(15) 0.0518(7) Uani 1 1 d . . . . .
N11 N 0.81774(19) 0.35738(14) 0.12954(15) 0.0498(6) Uani 1 1 d . . . . .
H11 H 0.782565 0.344869 0.153630 0.060 Uiso 1 1 calc R U . . .
N12 N 0.75582(17) 0.78595(12) 0.15374(13) 0.0426(6) Uani 1 1 d . . . . .
H12 H 0.702707 0.776567 0.161496 0.051 Uiso 1 1 calc R U . . .
N13 N 0.66669(17) 0.87995(12) 0.18220(12) 0.0414(6) Uani 1 1 d . . . . .
N14 N 0.50639(17) 0.83699(12) 0.20918(12) 0.0393(5) Uani 1 1 d . . . . .
H14 H 0.544049 0.808452 0.208835 0.047 Uiso 1 1 calc DR U . . .
N15 N 0.42334(16) 0.71160(12) 0.22099(12) 0.0393(5) Uani 1 1 d . . . . .
N16 N 0.52397(17) 0.60681(12) 0.23834(13) 0.0433(6) Uani 1 1 d . . . . .
H16 H 0.558187 0.643361 0.253539 0.052 Uiso 1 1 calc DR U . . .
N17 N 0.70034(17) 0.60788(13) 0.26496(13) 0.0446(6) Uani 1 1 d . . . . .
N18 N 0.77745(17) 0.72737(12) 0.30137(12) 0.0415(6) Uani 1 1 d . . . . .
H18 H 0.718380 0.721013 0.287571 0.050 Uiso 1 1 calc DR U . . .
N19 N 0.70194(17) 0.83676(12) 0.34549(12) 0.0409(6) Uani 1 1 d . . . . .
N20 N 0.52534(17) 0.83046(13) 0.37526(12) 0.0437(6) Uani 1 1 d . . . . .
H20 H 0.543422 0.792503 0.372807 0.052 Uiso 1 1 calc DR U . . .
N21 N 0.40341(18) 0.73437(14) 0.39574(13) 0.0465(6) Uani 1 1 d . . . . .
N22 N 0.4586(2) 0.61949(16) 0.39164(15) 0.0568(7) Uani 1 1 d . . . . .
H22 H 0.498657 0.652321 0.392482 0.068 Uiso 1 1 calc R U . . .
C1 C 0.3693(2) 0.08164(17) 0.16014(16) 0.0462(7) Uani 1 1 d . . . . .
C2A C 0.2832(5) 0.0747(3) 0.1702(3) 0.064(2) Uani 0.7187 1 d D . P A 1
C56A C 0.1873(6) 0.0705(3) 0.1166(3) 0.111(3) Uani 0.7187 1 d D . P A 1
H56A H 0.138096 0.082371 0.136048 0.133 Uiso 0.7187 1 calc R U P A 1
H56B H 0.192920 0.097890 0.083532 0.133 Uiso 0.7187 1 calc R U P A 1
C57A C 0.1729(6) 0.0002(4) 0.0901(5) 0.137(4) Uani 0.7187 1 d D . P A 1
H57A H 0.228178 -0.011873 0.079568 0.206 Uiso 0.7187 1 calc R U P A 1
H57B H 0.123365 -0.007728 0.051790 0.206 Uiso 0.7187 1 calc R U P A 1
H57C H 0.157975 -0.025183 0.121937 0.206 Uiso 0.7187 1 calc R U P A 1
C58A C 0.2159(4) 0.0682(3) 0.2685(3) 0.0737(17) Uani 0.7187 1 d D . P A 1
H58A H 0.162246 0.081725 0.241075 0.088 Uiso 0.7187 1 calc R U P A 1
H58B H 0.233023 0.096689 0.309505 0.088 Uiso 0.7187 1 calc R U P A 1
C59A C 0.1978(7) -0.0023(4) 0.2786(4) 0.120(3) Uani 0.7187 1 d D . P A 1
H59A H 0.161490 -0.027241 0.239047 0.180 Uiso 0.7187 1 calc R U P A 1
H59B H 0.165262 -0.005000 0.312064 0.180 Uiso 0.7187 1 calc R U P A 1
H59C H 0.255331 -0.019321 0.291211 0.180 Uiso 0.7187 1 calc R U P A 1
C2B C 0.2866(15) 0.0453(10) 0.1692(9) 0.064(2) Uani 0.2813 1 d D . P A 2
C56B C 0.1977(13) 0.0261(10) 0.1186(9) 0.111(3) Uani 0.2813 1 d D . P A 2
H56C H 0.153461 0.003024 0.137367 0.133 Uiso 0.2813 1 calc R U P A 2
H56D H 0.173267 0.065029 0.105007 0.133 Uiso 0.2813 1 calc R U P A 2
C57B C 0.2093(16) -0.0162(11) 0.0606(9) 0.137(4) Uani 0.2813 1 d D . P A 2
C58B C 0.2327(11) 0.0259(7) 0.2677(7) 0.0737(17) Uani 0.2813 1 d D . P A 2
H58C H 0.268475 0.016271 0.308608 0.088 Uiso 0.2813 1 calc R U P A 2
H58D H 0.183426 0.049443 0.276407 0.088 Uiso 0.2813 1 calc R U P A 2
C59B C 0.1929(17) -0.0359(8) 0.2242(10) 0.120(3) Uani 0.2813 1 d D . P A 2
C3 C 0.2952(3) 0.0687(3) 0.2357(2) 0.0895(18) Uani 1 1 d D . . . .
C4 C 0.3861(2) 0.08597(17) 0.26488(16) 0.0466(7) Uani 1 1 d . . . . .
C5 C 0.4416(2) 0.09382(15) 0.32955(15) 0.0429(7) Uani 1 1 d . . . . .
C6 C 0.4089(2) 0.08881(17) 0.38342(16) 0.0495(8) Uani 1 1 d . . . . .
H6 H 0.345849 0.081203 0.379856 0.059 Uiso 1 1 calc R U . . .
C7 C 0.4687(3) 0.09498(18) 0.44176(16) 0.0538(8) Uani 1 1 d . . . . .
H7A H 0.447402 0.091576 0.478883 0.065 Uiso 1 1 calc R U . . .
C8 C 0.5600(2) 0.10613(17) 0.44605(16) 0.0498(8) Uani 1 1 d . . . . .
H8 H 0.602336 0.110206 0.485956 0.060 Uiso 1 1 calc R U . . .
C9 C 0.5890(2) 0.11134(15) 0.39049(15) 0.0428(7) Uani 1 1 d . . . . .
C10 C 0.6844(2) 0.12292(15) 0.39109(15) 0.0428(7) Uani 1 1 d . . . . .
C11 C 0.7611(2) 0.12323(17) 0.43869(15) 0.0480(7) Uani 1 1 d . . . . .
H11A H 0.763016 0.116362 0.481160 0.058 Uiso 1 1 calc R U . . .
C12 C 0.8354(2) 0.13544(17) 0.41314(15) 0.0476(7) Uani 1 1 d . . . . .
H12A H 0.896925 0.138212 0.435138 0.057 Uiso 1 1 calc R U . . .
C13 C 0.8034(2) 0.14282(14) 0.34993(14) 0.0399(6) Uani 1 1 d . . . . .
C14 C 0.8554(2) 0.15802(14) 0.30396(14) 0.0393(6) Uani 1 1 d . . . . .
C15 C 0.9498(2) 0.16559(18) 0.32397(16) 0.0494(8) Uani 1 1 d . . . . .
H15 H 0.978527 0.159395 0.365849 0.059 Uiso 1 1 calc R U . . .
C16 C 1.0001(2) 0.18194(18) 0.28277(17) 0.0507(8) Uani 1 1 d . . . . .
H16A H 1.064043 0.188132 0.296084 0.061 Uiso 1 1 calc R U . . .
C17 C 0.9570(2) 0.18943(16) 0.22128(15) 0.0454(7) Uani 1 1 d . . . . .
H17 H 0.990900 0.201594 0.192295 0.054 Uiso 1 1 calc R U . . .
C18 C 0.8629(2) 0.17880(14) 0.20275(14) 0.0388(6) Uani 1 1 d . . . . .
C19 C 0.81546(19) 0.18026(14) 0.13701(14) 0.0381(6) Uani 1 1 d . . . . .
C20 C 0.8400(2) 0.16320(17) 0.08034(15) 0.0462(7) Uani 1 1 d . . . . .
C21 C 0.7649(2) 0.16765(16) 0.02969(15) 0.0433(7) Uani 1 1 d . . . . .
C22 C 0.6971(2) 0.18717(13) 0.05664(14) 0.0363(6) Uani 1 1 d . . . . .
C23 C 0.60291(19) 0.19672(13) 0.03131(14) 0.0354(6) Uani 1 1 d . . . . .
C24 C 0.5606(2) 0.19164(15) -0.03317(14) 0.0406(6) Uani 1 1 d . . . . .
H24 H 0.592421 0.181628 -0.064664 0.049 Uiso 1 1 calc R U . . .
C25 C 0.4712(2) 0.20157(15) -0.04994(15) 0.0434(7) Uani 1 1 d . . . . .
H25 H 0.440962 0.198127 -0.093521 0.052 Uiso 1 1 calc R U . . .
C26 C 0.4253(2) 0.21644(14) -0.00399(14) 0.0404(6) Uani 1 1 d . . . . .
H26 H 0.363981 0.223672 -0.015354 0.048 Uiso 1 1 calc R U . . .
C27 C 0.47140(19) 0.22057(13) 0.05968(14) 0.0359(6) Uani 1 1 d . . . . .
C28 C 0.43211(19) 0.23608(14) 0.11344(14) 0.0367(6) Uani 1 1 d . . . . .
C29 C 0.3486(2) 0.25112(15) 0.12096(15) 0.0422(7) Uani 1 1 d . . . . .
C30 C 0.3559(2) 0.26510(15) 0.18733(15) 0.0408(6) Uani 1 1 d . . . . .
C31 C 0.4431(2) 0.25701(14) 0.21840(14) 0.0381(6) Uani 1 1 d . . . . .
C32 C 0.4926(2) 0.26504(14) 0.28486(15) 0.0396(6) Uani 1 1 d . . . . .
C33 C 0.4501(2) 0.25714(16) 0.33432(16) 0.0458(7) Uani 1 1 d . . . . .
H33 H 0.386344 0.248564 0.325956 0.055 Uiso 1 1 calc R U . . .
C34 C 0.5029(2) 0.26208(17) 0.39536(16) 0.0502(8) Uani 1 1 d . . . . .
H34 H 0.475458 0.256929 0.429534 0.060 Uiso 1 1 calc R U . . .
C35 C 0.5951(2) 0.27445(16) 0.40688(15) 0.0477(7) Uani 1 1 d . . . . .
H35 H 0.631940 0.277657 0.448748 0.057 Uiso 1 1 calc R U . . .
C36 C 0.6337(2) 0.28223(15) 0.35566(14) 0.0411(6) Uani 1 1 d . . . . .
C37 C 0.7321(2) 0.29532(15) 0.36690(15) 0.0434(7) Uani 1 1 d . . . . .
C38 C 0.7972(2) 0.29545(17) 0.42245(16) 0.0509(8) Uani 1 1 d . . . . .
H38 H 0.786386 0.286429 0.461855 0.061 Uiso 1 1 calc R U . . .
C39 C 0.8818(2) 0.31122(18) 0.41043(17) 0.0525(8) Uani 1 1 d . . . . .
H39 H 0.938583 0.314660 0.440009 0.063 Uiso 1 1 calc R U . . .
C40 C 0.8673(2) 0.32084(16) 0.34764(16) 0.0463(7) Uani 1 1 d . . . . .
C41 C 0.9312(2) 0.33680(16) 0.30991(17) 0.0483(7) Uani 1 1 d . . . . .
C42 C 1.0246(2) 0.34275(19) 0.3357(2) 0.0576(9) Uani 1 1 d . . . . .
H42 H 1.048273 0.336933 0.378539 0.069 Uiso 1 1 calc R U . . .
C43 C 1.0812(2) 0.3573(2) 0.2971(2) 0.0644(10) Uani 1 1 d . . . . .
H43 H 1.144644 0.361601 0.313402 0.077 Uiso 1 1 calc R U . . .
C44 C 1.0461(2) 0.3655(2) 0.2352(2) 0.0615(10) Uani 1 1 d . . . . .
H44 H 1.084635 0.375209 0.208363 0.074 Uiso 1 1 calc R U . . .
C45 C 0.9526(2) 0.3594(2) 0.2127(2) 0.0591(9) Uani 1 1 d . . . . .
C46 C 0.9079(3) 0.3685(3) 0.1486(2) 0.0834(15) Uani 1 1 d . . . . .
C47A C 0.9372(4) 0.4077(3) 0.1042(4) 0.0577(13) Uani 0.5855 1 d . . P B 1
C48A C 0.8616(5) 0.4062(3) 0.0527(3) 0.0550(12) Uani 0.5855 1 d . . P B 1
C68A C 1.0304(5) 0.4398(4) 0.1076(5) 0.088(2) Uani 0.5855 1 d . . P B 1
H68A H 1.062732 0.452447 0.152644 0.106 Uiso 0.5855 1 calc R U P B 1
H68B H 1.025375 0.478945 0.087144 0.106 Uiso 0.5855 1 calc R U P B 1
C69A C 1.0865(7) 0.3955(6) 0.0743(5) 0.083(2) Uani 0.5855 1 d . . P B 1
H69A H 1.088428 0.355464 0.092442 0.125 Uiso 0.5855 1 calc R U P B 1
H69B H 1.148058 0.416951 0.080860 0.125 Uiso 0.5855 1 calc R U P B 1
H69C H 1.058245 0.386551 0.028691 0.125 Uiso 0.5855 1 calc R U P B 1
C70A C 0.8609(6) 0.4345(4) -0.0080(4) 0.0709(17) Uani 0.5855 1 d . . P B 1
H70A H 0.916199 0.462703 -0.007827 0.085 Uiso 0.5855 1 calc R U P B 1
H70B H 0.805219 0.452302 -0.026557 0.085 Uiso 0.5855 1 calc R U P B 1
C71A C 0.8613(7) 0.3596(4) -0.0310(4) 0.0802(18) Uani 0.5855 1 d . . P B 1
C47B C 0.9379(6) 0.3541(4) 0.0873(5) 0.0577(13) Uani 0.4145 1 d . . P B 2
C48B C 0.8606(6) 0.3554(4) 0.0378(5) 0.0550(12) Uani 0.4145 1 d . . P B 2
C68B C 1.0757(10) 0.4255(7) 0.0842(9) 0.088(2) Uani 0.4145 1 d . . P B 2
C69B C 1.0332(8) 0.3532(7) 0.0786(6) 0.083(2) Uani 0.4145 1 d . . P B 2
C70B C 0.8623(9) 0.4280(6) -0.0456(6) 0.0709(17) Uani 0.4145 1 d . . P C 2
C71B C 0.8726(9) 0.3888(7) -0.0644(6) 0.0802(18) Uani 0.4145 1 d . . P C 2
H71A H 0.878578 0.392328 -0.107620 0.120 Uiso 0.4145 1 calc R U P C 2
H71B H 0.821950 0.356376 -0.065950 0.120 Uiso 0.4145 1 calc R U P C 2
H71C H 0.928280 0.376398 -0.039383 0.120 Uiso 0.4145 1 calc R U P C 2
C49 C 0.7871(3) 0.3678(3) 0.0682(2) 0.0709(12) Uani 1 1 d . . . . .
C50 C 0.4049(2) 0.07839(14) 0.10395(15) 0.0409(7) Uani 1 1 d . . . . .
C51 C 0.3725(2) 0.05318(16) -0.00796(15) 0.0485(7) Uani 1 1 d . . . . .
H51A H 0.434115 0.075032 -0.002931 0.058 Uiso 1 1 calc R U . . .
H51B H 0.332176 0.067315 -0.044699 0.058 Uiso 1 1 calc R U . . .
C52 C 0.3725(3) -0.01766(18) -0.0197(2) 0.0615(9) Uani 1 1 d . . . . .
H52A H 0.410516 -0.031688 0.017521 0.092 Uiso 1 1 calc R U . . .
H52B H 0.396146 -0.028518 -0.056890 0.092 Uiso 1 1 calc R U . . .
H52C H 0.310737 -0.039003 -0.027215 0.092 Uiso 1 1 calc R U . . .
C53 C 0.6922(3) 0.35952(17) 0.03962(17) 0.0523(8) Uani 1 1 d . . . . .
C54 C 0.5764(3) 0.3606(2) -0.0548(2) 0.0709(12) Uani 1 1 d . . . . .
H54A H 0.569207 0.344348 -0.100137 0.085 Uiso 1 1 calc R U . . .
H54B H 0.542224 0.329029 -0.036330 0.085 Uiso 1 1 calc R U . . .
C55 C 0.5393(4) 0.4210(3) -0.0500(3) 0.0895(15) Uani 1 1 d . . . . .
H55A H 0.538071 0.434055 -0.005804 0.134 Uiso 1 1 calc R U . . .
H55B H 0.477850 0.415750 -0.076976 0.134 Uiso 1 1 calc R U . . .
H55C H 0.577005 0.453629 -0.063875 0.134 Uiso 1 1 calc R U . . .
C60 C 0.9276(3) 0.1417(3) 0.07289(19) 0.0714(12) Uani 1 1 d . . . . .
H60A H 0.915227 0.107747 0.036074 0.086 Uiso 1 1 calc R U . . .
H60B H 0.955329 0.123097 0.111171 0.086 Uiso 1 1 calc R U . . .
C61 C 0.9940(3) 0.1950(4) 0.0633(3) 0.114(2) Uani 1 1 d . . . . .
H61A H 0.967280 0.213460 0.025279 0.171 Uiso 1 1 calc R U . . .
H61B H 1.049247 0.178004 0.058066 0.171 Uiso 1 1 calc R U . . .
H61C H 1.008545 0.228034 0.100348 0.171 Uiso 1 1 calc R U . . .
C62 C 0.7629(3) 0.1531(2) -0.03938(17) 0.0658(11) Uani 1 1 d . . . . .
H62A H 0.703676 0.129054 -0.062088 0.079 Uiso 1 1 calc R U . . .
H62B H 0.809889 0.125574 -0.044082 0.079 Uiso 1 1 calc R U . . .
C63 C 0.7785(3) 0.2131(3) -0.0699(2) 0.096(2) Uani 1 1 d . . . . .
H63A H 0.728155 0.238029 -0.070132 0.145 Uiso 1 1 calc R U . . .
H63B H 0.782651 0.200975 -0.113647 0.145 Uiso 1 1 calc R U . . .
H63C H 0.834776 0.238822 -0.045644 0.145 Uiso 1 1 calc R U . . .
C64 C 0.2652(2) 0.25509(19) 0.06984(17) 0.0535(8) Uani 1 1 d . . . . .
H64A H 0.258208 0.219373 0.035285 0.064 Uiso 1 1 calc R U . . .
H64B H 0.211815 0.250009 0.087826 0.064 Uiso 1 1 calc R U . . .
C65 C 0.2676(3) 0.3170(2) 0.0423(2) 0.0677(10) Uani 1 1 d . . . . .
H65A H 0.274172 0.352591 0.076211 0.102 Uiso 1 1 calc R U . . .
H65B H 0.211469 0.317009 0.010169 0.102 Uiso 1 1 calc R U . . .
H65C H 0.318812 0.321505 0.022795 0.102 Uiso 1 1 calc R U . . .
C66 C 0.2829(2) 0.28652(17) 0.21681(17) 0.0495(8) Uani 1 1 d . . . . .
H66A H 0.249302 0.314928 0.189842 0.059 Uiso 1 1 calc R U . . .
H66B H 0.311200 0.311749 0.258754 0.059 Uiso 1 1 calc R U . . .
C67 C 0.2164(2) 0.2323(2) 0.2255(2) 0.0633(10) Uani 1 1 d . . . . .
H67A H 0.186218 0.207977 0.184063 0.095 Uiso 1 1 calc R U . . .
H67B H 0.171463 0.249848 0.245406 0.095 Uiso 1 1 calc R U . . .
H67C H 0.248865 0.204170 0.252693 0.095 Uiso 1 1 calc R U . . .
C72 C 0.8079(2) 0.74213(16) 0.13668(15) 0.0444(7) Uani 1 1 d . . . . .
C73 C 0.8866(2) 0.77510(18) 0.12851(16) 0.0511(8) Uani 1 1 d . . . . .
C74 C 0.8801(2) 0.84071(18) 0.14187(17) 0.0521(8) Uani 1 1 d . . . . .
C75 C 0.7972(2) 0.84615(16) 0.15716(15) 0.0457(7) Uani 1 1 d . . . . .
C76 C 0.7475(2) 0.89887(15) 0.17195(15) 0.0450(7) Uani 1 1 d . . . . .
C77 C 0.7774(3) 0.96310(17) 0.17277(18) 0.0538(8) Uani 1 1 d . . . . .
H77 H 0.834824 0.975955 0.165725 0.065 Uiso 1 1 calc R U . . .
C78 C 0.7212(3) 1.00738(17) 0.1841(2) 0.0598(9) Uani 1 1 d . . . . .
H78 H 0.740454 1.051396 0.185285 0.072 Uiso 1 1 calc DR U . . .
C79 C 0.6380(3) 0.98868(16) 0.19361(18) 0.0548(8) Uani 1 1 d . . . . .
H79 H 0.598805 1.019023 0.200728 0.066 Uiso 1 1 calc R U . . .
C80 C 0.6125(2) 0.92331(15) 0.19255(15) 0.0446(7) Uani 1 1 d . . . . .
C81 C 0.5252(2) 0.89924(15) 0.20185(15) 0.0430(7) Uani 1 1 d . . . . .
C82 C 0.4496(2) 0.92817(16) 0.20486(18) 0.0512(8) Uani 1 1 d . . . . .
H82 H 0.443027 0.971598 0.201163 0.061 Uiso 1 1 calc R U . . .
C83 C 0.3845(2) 0.88205(17) 0.21432(18) 0.0512(8) Uani 1 1 d . . . . .
H83 H 0.325608 0.888687 0.218135 0.061 Uiso 1 1 calc R U . . .
C84 C 0.4206(2) 0.82497(15) 0.21717(14) 0.0398(6) Uani 1 1 d . . . . .
C85 C 0.3795(2) 0.76307(15) 0.22644(13) 0.0394(6) Uani 1 1 d . . . . .
C86 C 0.2939(2) 0.75830(17) 0.23968(15) 0.0457(7) Uani 1 1 d . . . . .
H86 H 0.264022 0.795019 0.243399 0.055 Uiso 1 1 calc R U . . .
C87 C 0.2540(2) 0.69983(18) 0.24718(15) 0.0482(8) Uani 1 1 d . . . . .
H87 H 0.196287 0.695886 0.256131 0.058 Uiso 1 1 calc R U . . .
C88 C 0.2983(2) 0.64696(18) 0.24164(16) 0.0476(7) Uani 1 1 d . . . . .
H88 H 0.271478 0.606347 0.246785 0.057 Uiso 1 1 calc R U . . .
C89 C 0.3832(2) 0.65404(15) 0.22835(15) 0.0420(7) Uani 1 1 d . . . . .
C90 C 0.4322(2) 0.59934(16) 0.22213(16) 0.0448(7) Uani 1 1 d . . . . .
C91 C 0.4038(2) 0.53449(18) 0.1999(2) 0.0564(9) Uani 1 1 d . . . . .
C92 C 0.4810(2) 0.50300(17) 0.2047(2) 0.0589(9) Uani 1 1 d . . . . .
C93 C 0.5559(2) 0.54969(16) 0.22776(18) 0.0495(8) Uani 1 1 d . . . . .
C94 C 0.6536(2) 0.54949(16) 0.24179(17) 0.0481(7) Uani 1 1 d . . . . .
C95 C 0.6963(2) 0.49594(17) 0.2328(2) 0.0566(9) Uani 1 1 d . . . . .
H95 H 0.662336 0.455602 0.215371 0.068 Uiso 1 1 calc R U . . .
C96 C 0.7896(2) 0.50283(18) 0.2499(2) 0.0583(9) Uani 1 1 d . . . . .
H96 H 0.820415 0.466692 0.245366 0.070 Uiso 1 1 calc R U . . .
C97 C 0.8378(2) 0.56212(17) 0.27335(19) 0.0534(8) Uani 1 1 d . . . . .
H97 H 0.901869 0.567248 0.285124 0.064 Uiso 1 1 calc R U . . .
C98 C 0.7908(2) 0.61452(16) 0.27954(16) 0.0442(7) Uani 1 1 d . . . . .
C99 C 0.8326(2) 0.68049(15) 0.30204(15) 0.0424(7) Uani 1 1 d . . . . .
C100 C 0.9206(2) 0.70946(16) 0.32790(15) 0.0446(7) Uani 1 1 d . . . . .
C101 C 0.9175(2) 0.77529(16) 0.34260(15) 0.0430(7) Uani 1 1 d . . . . .
C102 C 0.8272(2) 0.78543(15) 0.32519(15) 0.0413(7) Uani 1 1 d . . . . .
C103 C 0.7842(2) 0.84297(15) 0.33259(14) 0.0419(7) Uani 1 1 d . . . . .
C104 C 0.8284(2) 0.90213(16) 0.32698(16) 0.0475(7) Uani 1 1 d . . . . .
H104 H 0.885610 0.904973 0.317123 0.057 Uiso 1 1 calc R U . . .
C105 C 0.7877(2) 0.95607(16) 0.33598(17) 0.0513(8) Uani 1 1 d . . . . .
H105 H 0.816948 0.996696 0.333126 0.062 Uiso 1 1 calc R U . . .
C106 C 0.7040(2) 0.95047(17) 0.34917(17) 0.0513(8) Uani 1 1 d . . . . .
H106 H 0.675011 0.987217 0.355499 0.062 Uiso 1 1 calc R U . . .
C107 C 0.6621(2) 0.89017(16) 0.35315(15) 0.0441(7) Uani 1 1 d . . . . .
C108 C 0.5736(2) 0.88534(16) 0.36756(15) 0.0456(7) Uani 1 1 d . . . . .
C109 C 0.5217(3) 0.93392(18) 0.37527(18) 0.0541(8) Uani 1 1 d . . . . .
H109 H 0.537786 0.977603 0.372624 0.065 Uiso 1 1 calc R U . . .
C110 C 0.4415(3) 0.90761(19) 0.38761(17) 0.0540(8) Uani 1 1 d . . . . .
H110 H 0.393561 0.930045 0.394861 0.065 Uiso 1 1 calc R U . . .
C111 C 0.4448(2) 0.84322(17) 0.38732(15) 0.0458(7) Uani 1 1 d . . . . .
C112 C 0.3801(2) 0.79342(18) 0.39699(14) 0.0468(7) Uani 1 1 d . . . . .
C113 C 0.2965(2) 0.80706(18) 0.40706(15) 0.0496(8) Uani 1 1 d . . . . .
H113 H 0.280489 0.849031 0.406662 0.059 Uiso 1 1 calc R U . . .
C114 C 0.2383(2) 0.75846(19) 0.41748(16) 0.0539(9) Uani 1 1 d . . . . .
H114 H 0.182576 0.767061 0.426175 0.065 Uiso 1 1 calc R U . . .
C115 C 0.2606(2) 0.69695(19) 0.41537(16) 0.0521(8) Uani 1 1 d . . . . .
H115 H 0.220437 0.662885 0.421841 0.063 Uiso 1 1 calc R U . . .
C116 C 0.3438(2) 0.68628(18) 0.40348(15) 0.0478(7) Uani 1 1 d . . . . .
C117 C 0.3735(3) 0.62322(19) 0.39789(17) 0.0548(8) Uani 1 1 d . . . . .
C118 C 0.3306(3) 0.5598(2) 0.3942(2) 0.0642(10) Uani 1 1 d . . . . .
C119 C 0.3939(3) 0.5176(2) 0.3849(2) 0.0660(10) Uani 1 1 d . . . . .
C120 C 0.4733(3) 0.5560(2) 0.3837(2) 0.0621(10) Uani 1 1 d . . . . .
C121 C 0.7719(2) 0.67499(16) 0.12763(16) 0.0475(7) Uani 1 1 d . . . . .
C123 C 0.7282(6) 0.5488(3) 0.0387(4) 0.126(2) Uani 1 1 d . U . . .
H12B H 0.675296 0.570882 0.039136 0.189 Uiso 1 1 calc R U . . .
H12C H 0.710157 0.502661 0.032253 0.189 Uiso 1 1 calc R U . . .
H12D H 0.754581 0.560666 0.004190 0.189 Uiso 1 1 calc R U . . .
C124 C 0.5619(3) 0.5418(2) 0.3810(2) 0.0642(10) Uani 1 1 d . U . . .
C125 C 0.6552(4) 0.4584(3) 0.3722(3) 0.0815(13) Uani 1 1 d . . . . .
H12E H 0.649727 0.419520 0.341580 0.098 Uiso 1 1 calc R U . . .
H12F H 0.695453 0.492275 0.361108 0.098 Uiso 1 1 calc R U . . .
C126 C 0.6933(4) 0.4454(3) 0.4370(3) 0.1006(18) Uani 1 1 d . . . . .
H12G H 0.707193 0.485409 0.466211 0.151 Uiso 1 1 calc R U . . .
H12H H 0.748571 0.425760 0.438131 0.151 Uiso 1 1 calc R U . . .
H12I H 0.649403 0.416306 0.449861 0.151 Uiso 1 1 calc R U . . .
C127 C 0.9641(3) 0.7472(2) 0.10949(19) 0.0607(9) Uani 1 1 d . . . . .
H12J H 0.994719 0.778088 0.088126 0.073 Uiso 1 1 calc R U . . .
H12K H 0.940614 0.708124 0.078738 0.073 Uiso 1 1 calc R U . . .
C128 C 1.0318(3) 0.7310(3) 0.1658(2) 0.0830(15) Uani 1 1 d . . . . .
H12L H 1.056826 0.769803 0.195645 0.125 Uiso 1 1 calc R U . . .
H12M H 1.080482 0.712386 0.151149 0.125 Uiso 1 1 calc R U . . .
H12N H 1.001825 0.700238 0.186962 0.125 Uiso 1 1 calc R U . . .
C129 C 0.9493(3) 0.8942(2) 0.1368(2) 0.0728(12) Uani 1 1 d . . . . .
H12O H 1.008887 0.878648 0.142682 0.087 Uiso 1 1 calc R U . . .
H12P H 0.953682 0.929443 0.171384 0.087 Uiso 1 1 calc R U . . .
C130 C 0.9266(4) 0.9194(3) 0.0736(3) 0.1044(19) Uani 1 1 d . . . . .
H13A H 0.922262 0.884775 0.039195 0.157 Uiso 1 1 calc R U . . .
H13B H 0.974005 0.953305 0.072485 0.157 Uiso 1 1 calc R U . . .
H13C H 0.868823 0.936566 0.068338 0.157 Uiso 1 1 calc R U . . .
C131 C 0.3081(3) 0.5022(2) 0.1725(2) 0.0686(11) Uani 1 1 d . . . . .
H13D H 0.268152 0.534930 0.160466 0.082 Uiso 1 1 calc R U . . .
H13E H 0.306035 0.472970 0.133546 0.082 Uiso 1 1 calc R U . . .
C132 C 0.2742(3) 0.4656(3) 0.2185(3) 0.0897(15) Uani 1 1 d . . . . .
H13F H 0.310719 0.431014 0.227947 0.134 Uiso 1 1 calc R U . . .
H13G H 0.211172 0.447599 0.200100 0.134 Uiso 1 1 calc R U . . .
H13H H 0.278438 0.494065 0.257799 0.134 Uiso 1 1 calc R U . . .
C133 C 0.4802(3) 0.4318(2) 0.1852(3) 0.0734(12) Uani 1 1 d . . . . .
H13I H 0.530193 0.416300 0.214511 0.088 Uiso 1 1 calc R U . . .
H13J H 0.422833 0.408517 0.188624 0.088 Uiso 1 1 calc R U . . .
C134 C 0.4900(3) 0.4183(2) 0.1185(3) 0.0818(14) Uani 1 1 d . . . . .
H13K H 0.438827 0.431685 0.089230 0.123 Uiso 1 1 calc R U . . .
H13L H 0.491351 0.372580 0.107797 0.123 Uiso 1 1 calc R U . . .
H13M H 0.546188 0.441981 0.114881 0.123 Uiso 1 1 calc R U . . .
C135 C 1.0046(2) 0.67741(17) 0.34344(17) 0.0498(8) Uani 1 1 d . . . . .
H13N H 1.002586 0.643006 0.308558 0.060 Uiso 1 1 calc R U . . .
H13O H 1.057947 0.708854 0.346592 0.060 Uiso 1 1 calc R U . . .
C136 C 1.0146(3) 0.6496(2) 0.4048(2) 0.0686(11) Uani 1 1 d . . . . .
H13P H 1.016773 0.683554 0.439453 0.103 Uiso 1 1 calc R U . . .
H13Q H 1.070456 0.630019 0.413468 0.103 Uiso 1 1 calc R U . . .
H13R H 0.963098 0.617287 0.401279 0.103 Uiso 1 1 calc R U . . .
C137 C 0.9970(2) 0.82442(17) 0.37504(17) 0.0490(8) Uani 1 1 d . . . . .
H13S H 1.036783 0.805934 0.408920 0.059 Uiso 1 1 calc R U . . .
H13T H 0.974909 0.861436 0.395438 0.059 Uiso 1 1 calc R U . . .
C138 C 1.0521(3) 0.8476(2) 0.3302(2) 0.0631(10) Uani 1 1 d . . . . .
H13U H 1.077258 0.811690 0.311655 0.095 Uiso 1 1 calc R U . . .
H13V H 1.101308 0.880296 0.353881 0.095 Uiso 1 1 calc R U . . .
H13W H 1.013195 0.865719 0.296287 0.095 Uiso 1 1 calc R U . . .
C139 C 0.2355(3) 0.5385(2) 0.3987(3) 0.0772(13) Uani 1 1 d . . . . .
H13Y H 0.222678 0.565836 0.434420 0.093 Uiso 1 1 calc R U . . .
H13Z H 0.232335 0.494281 0.408778 0.093 Uiso 1 1 calc R U . . .
C140 C 0.1628(3) 0.5410(3) 0.3393(3) 0.0814(13) Uani 1 1 d . . . . .
H14C H 0.164990 0.584599 0.328769 0.122 Uiso 1 1 calc R U . . .
H14D H 0.103562 0.527656 0.346600 0.122 Uiso 1 1 calc R U . . .
H14E H 0.172668 0.512245 0.303994 0.122 Uiso 1 1 calc R U . . .
C141 C 0.3799(3) 0.4443(2) 0.3787(3) 0.0768(12) Uani 1 1 d . . . . .
H14F H 0.315271 0.428387 0.360651 0.092 Uiso 1 1 calc R U . . .
H14G H 0.414534 0.426310 0.349564 0.092 Uiso 1 1 calc R U . . .
C142 C 0.4112(4) 0.4223(3) 0.4440(3) 0.0937(16) Uani 1 1 d . . . . .
H14H H 0.474095 0.440220 0.462955 0.141 Uiso 1 1 calc R U . . .
H14I H 0.406006 0.375708 0.439051 0.141 Uiso 1 1 calc R U . . .
H14J H 0.373302 0.437117 0.471723 0.141 Uiso 1 1 calc R U . . .
C143 C 0.2054(6) 0.0618(5) 0.4806(4) 0.151(3) Uani 1 1 d . . . . .
H14K H 0.246551 0.079108 0.522275 0.182 Uiso 1 1 calc R U . . .
H14L H 0.205321 0.095369 0.452698 0.182 Uiso 1 1 calc R U . . .
C144 C 0.1197(6) 0.0490(5) 0.4891(5) 0.162(4) Uani 1 1 d . . . . .
H14M H 0.104044 0.088317 0.510315 0.195 Uiso 1 1 calc R U . . .
H14N H 0.120654 0.016575 0.518346 0.195 Uiso 1 1 calc R U . . .
C145 C 0.7508(5) 0.7100(4) 0.5131(3) 0.123(3) Uani 1 1 d . . . . .
H14O H 0.776655 0.672854 0.529986 0.148 Uiso 1 1 calc R U . . .
H14P H 0.689981 0.694193 0.485752 0.148 Uiso 1 1 calc R U . . .
C146 C 0.8055(3) 0.7342(3) 0.4734(2) 0.0800(13) Uani 1 1 d . . . . .
H14R H 0.774343 0.766119 0.450038 0.096 Uiso 1 1 calc R U . . .
H14S H 0.810754 0.698723 0.441752 0.096 Uiso 1 1 calc R U . . .
C147 C 0.7981(3) 0.56802(19) 0.1023(2) 0.0700(11) Uani 1 1 d . U . . .
H14T H 0.770881 0.556710 0.137075 0.084 Uiso 1 1 calc R U . . .
H14U H 0.849926 0.543752 0.102603 0.084 Uiso 1 1 calc R U . . .

loop_
_atom_site_aniso_label
_atom_site_aniso_U_11
_atom_site_aniso_U_22
_atom_site_aniso_U_33
_atom_site_aniso_U_23
_atom_site_aniso_U_13
_atom_site_aniso_U_12
Cl1 0.0934(10) 0.1468(14) 0.1537(15) 0.0897(12) 0.0702(10) 0.0413(9)
Cl2 0.0756(9) 0.1659(18) 0.1631(18) 0.0364(14) 0.0173(10) 0.0197(10)
Cl3 0.1496(19) 0.267(3) 0.159(2) -0.056(2) 0.1086(18) -0.058(2)
Cl4 0.0579(6) 0.1344(11) 0.0672(7) -0.0029(7) 0.0059(5) -0.0051(6)
O1 0.0404(12) 0.0482(12) 0.0427(11) 0.0040(9) 0.0137(9) -0.0013(9)
O2 0.0458(12) 0.0577(13) 0.0387(11) 0.0049(10) 0.0106(10) 0.0039(10)
O3 0.0541(15) 0.0633(15) 0.0608(15) 0.0216(12) 0.0072(12) -0.0045(12)
O4 0.0717(18) 0.087(2) 0.0514(15) 0.0166(14) 0.0125(13) 0.0088(15)
O5 0.0522(14) 0.0482(13) 0.0690(16) -0.0033(11) 0.0199(12) 0.0027(11)
O6 0.0544(14) 0.0576(15) 0.0666(16) 0.0016(12) 0.0184(12) 0.0163(11)
O7 0.0597(16) 0.0823(19) 0.079(2) 0.0255(16) 0.0147(14) 0.0247(14)
O8 0.082(2) 0.0657(18) 0.089(2) 0.0236(15) 0.0234(17) 0.0272(15)
O1W 0.0355(10) 0.0488(12) 0.0393(11) 0.0084(9) 0.0109(9) 0.0052(9)
O2W 0.0367(12) 0.0848(18) 0.0451(13) 0.0103(12) 0.0078(10) -0.0086(12)
O3W 0.0349(11) 0.0404(11) 0.0593(14) 0.0032(10) 0.0112(10) 0.0023(9)
O4W 0.0413(13) 0.0628(16) 0.0781(18) -0.0017(13) 0.0172(12) 0.0026(11)
N1 0.0353(12) 0.0419(13) 0.0384(13) 0.0062(10) 0.0127(10) 0.0010(10)
N2 0.0416(14) 0.0447(14) 0.0388(13) 0.0052(11) 0.0139(11) -0.0024(11)
N3 0.0370(13) 0.0449(14) 0.0339(12) 0.0024(10) 0.0088(10) -0.0006(10)
N4 0.0331(12) 0.0399(13) 0.0351(12) 0.0005(10) 0.0082(10) -0.0002(10)
N5 0.0332(12) 0.0403(13) 0.0341(12) 0.0029(10) 0.0117(10) 0.0008(10)
N6 0.0348(12) 0.0355(12) 0.0351(12) 0.0045(9) 0.0091(10) 0.0003(9)
N7 0.0307(12) 0.0422(13) 0.0358(12) 0.0035(10) 0.0085(10) 0.0023(10)
N8 0.0365(13) 0.0424(13) 0.0356(13) -0.0003(10) 0.0101(10) 0.0026(10)
N9 0.0362(13) 0.0515(15) 0.0359(13) 0.0003(11) 0.0047(10) 0.0010(11)
N10 0.0333(13) 0.0621(17) 0.0581(17) 0.0115(14) 0.0084(12) -0.0007(12)
N11 0.0423(15) 0.0512(16) 0.0588(17) 0.0127(13) 0.0175(13) 0.0011(12)
N12 0.0350(13) 0.0460(14) 0.0452(14) 0.0033(11) 0.0096(11) 0.0013(11)
N13 0.0402(14) 0.0402(13) 0.0399(13) 0.0023(10) 0.0059(11) -0.0006(11)
N14 0.0392(13) 0.0406(13) 0.0371(13) 0.0035(10) 0.0076(10) 0.0060(10)
N15 0.0319(12) 0.0464(14) 0.0366(13) 0.0050(10) 0.0042(10) 0.0022(10)
N16 0.0305(12) 0.0409(13) 0.0536(15) 0.0081(11) 0.0023(11) -0.0013(10)
N17 0.0347(13) 0.0438(14) 0.0500(15) 0.0028(11) 0.0035(11) -0.0006(11)
N18 0.0285(12) 0.0458(14) 0.0454(14) 0.0008(11) 0.0031(10) 0.0009(10)
N19 0.0356(13) 0.0459(14) 0.0371(13) -0.0010(10) 0.0049(10) 0.0029(10)
N20 0.0383(13) 0.0518(15) 0.0397(13) 0.0030(11) 0.0081(11) 0.0062(11)
N21 0.0395(14) 0.0623(17) 0.0387(14) 0.0111(12) 0.0078(11) 0.0114(12)
N22 0.0499(17) 0.072(2) 0.0541(17) 0.0231(15) 0.0151(14) 0.0147(14)
C1 0.0382(16) 0.061(2) 0.0413(17) 0.0092(14) 0.0130(13) 0.0064(14)
C2A 0.038(2) 0.106(7) 0.047(2) 0.010(4) 0.0122(17) 0.001(4)
C56A 0.201(9) 0.053(3) 0.110(5) -0.007(4) 0.120(6) -0.014(5)
C57A 0.127(8) 0.138(9) 0.208(13) 0.084(8) 0.122(8) 0.055(7)
C58A 0.051(3) 0.105(5) 0.063(3) 0.016(4) 0.012(2) 0.000(3)
C59A 0.117(7) 0.145(8) 0.087(5) -0.002(5) 0.032(5) -0.036(6)
C2B 0.038(2) 0.106(7) 0.047(2) 0.010(4) 0.0122(17) 0.001(4)
C56B 0.201(9) 0.053(3) 0.110(5) -0.007(4) 0.120(6) -0.014(5)
C57B 0.127(8) 0.138(9) 0.208(13) 0.084(8) 0.122(8) 0.055(7)
C58B 0.051(3) 0.105(5) 0.063(3) 0.016(4) 0.012(2) 0.000(3)
C59B 0.117(7) 0.145(8) 0.087(5) -0.002(5) 0.032(5) -0.036(6)
C3 0.042(2) 0.173(6) 0.048(2) 0.009(3) 0.0149(18) -0.012(3)
C4 0.0400(16) 0.0576(19) 0.0433(17) 0.0060(14) 0.0154(14) 0.0004(14)
C5 0.0432(17) 0.0452(16) 0.0414(16) 0.0054(13) 0.0155(13) -0.0014(13)
C6 0.0459(18) 0.058(2) 0.0461(18) 0.0055(15) 0.0201(15) -0.0033(15)
C7 0.056(2) 0.066(2) 0.0405(17) 0.0050(15) 0.0217(15) -0.0056(17)
C8 0.0505(19) 0.059(2) 0.0367(16) 0.0023(14) 0.0123(14) -0.0078(15)
C9 0.0470(17) 0.0413(16) 0.0390(16) 0.0019(12) 0.0135(13) -0.0031(13)
C10 0.0477(17) 0.0425(16) 0.0374(15) 0.0029(12) 0.0137(13) -0.0030(13)
C11 0.0484(18) 0.0577(19) 0.0352(16) 0.0078(14) 0.0075(13) -0.0005(15)
C12 0.0420(17) 0.059(2) 0.0382(16) 0.0053(14) 0.0050(13) 0.0036(14)
C13 0.0367(15) 0.0423(16) 0.0379(15) 0.0012(12) 0.0077(12) 0.0000(12)
C14 0.0360(15) 0.0419(15) 0.0369(15) 0.0001(12) 0.0069(12) 0.0009(12)
C15 0.0377(16) 0.066(2) 0.0408(17) 0.0051(15) 0.0043(13) 0.0033(14)
C16 0.0312(15) 0.066(2) 0.0502(19) 0.0023(16) 0.0059(14) 0.0005(14)
C17 0.0333(15) 0.0575(19) 0.0431(17) 0.0022(14) 0.0102(13) -0.0013(13)
C18 0.0337(14) 0.0412(15) 0.0398(15) 0.0002(12) 0.0101(12) 0.0000(12)
C19 0.0307(14) 0.0439(16) 0.0384(15) 0.0020(12) 0.0102(12) -0.0019(11)
C20 0.0356(16) 0.062(2) 0.0409(16) 0.0023(14) 0.0119(13) 0.0029(14)
C21 0.0380(16) 0.0534(18) 0.0387(16) 0.0033(13) 0.0134(13) 0.0011(13)
C22 0.0369(15) 0.0359(14) 0.0354(14) 0.0048(11) 0.0097(12) -0.0007(11)
C23 0.0362(14) 0.0330(14) 0.0369(14) 0.0052(11) 0.0111(12) -0.0019(11)
C24 0.0421(16) 0.0442(16) 0.0351(15) 0.0035(12) 0.0112(12) 0.0017(12)
C25 0.0458(17) 0.0465(17) 0.0342(15) 0.0050(12) 0.0049(13) 0.0009(13)
C26 0.0352(15) 0.0430(16) 0.0398(16) 0.0057(12) 0.0041(12) 0.0017(12)
C27 0.0357(14) 0.0332(14) 0.0380(15) 0.0048(11) 0.0093(12) 0.0002(11)
C28 0.0335(14) 0.0369(14) 0.0374(15) 0.0034(11) 0.0069(12) -0.0004(11)
C29 0.0340(15) 0.0459(16) 0.0447(17) 0.0037(13) 0.0077(13) 0.0025(12)
C30 0.0336(15) 0.0423(16) 0.0466(17) 0.0032(13) 0.0129(13) 0.0016(12)
C31 0.0339(14) 0.0416(15) 0.0393(15) 0.0025(12) 0.0133(12) 0.0002(12)
C32 0.0373(15) 0.0414(15) 0.0402(16) 0.0011(12) 0.0124(12) 0.0034(12)
C33 0.0430(17) 0.0515(18) 0.0451(17) 0.0024(14) 0.0186(14) 0.0031(14)
C34 0.056(2) 0.059(2) 0.0402(17) 0.0036(14) 0.0221(15) 0.0052(15)
C35 0.0507(19) 0.0549(19) 0.0356(16) 0.0008(13) 0.0102(14) 0.0048(15)
C36 0.0431(16) 0.0434(16) 0.0361(15) 0.0003(12) 0.0106(13) 0.0053(13)
C37 0.0418(16) 0.0478(17) 0.0377(15) -0.0016(13) 0.0079(13) 0.0043(13)
C38 0.0495(19) 0.060(2) 0.0402(17) 0.0021(14) 0.0064(14) 0.0083(15)
C39 0.0417(17) 0.059(2) 0.0492(19) 0.0018(15) -0.0011(14) 0.0055(15)
C40 0.0359(16) 0.0491(18) 0.0481(18) -0.0003(14) 0.0028(13) 0.0028(13)
C41 0.0360(16) 0.0488(18) 0.0550(19) 0.0012(14) 0.0056(14) 0.0005(13)
C42 0.0378(17) 0.064(2) 0.063(2) 0.0046(17) 0.0017(16) 0.0019(15)
C43 0.0328(17) 0.068(2) 0.087(3) 0.011(2) 0.0060(18) -0.0006(16)
C44 0.0376(18) 0.068(2) 0.081(3) 0.020(2) 0.0168(18) -0.0008(16)
C45 0.0373(17) 0.071(2) 0.070(2) 0.0199(19) 0.0147(16) -0.0004(16)
C46 0.041(2) 0.144(5) 0.072(3) 0.044(3) 0.0174(19) -0.002(2)
C47A 0.052(3) 0.050(2) 0.082(4) 0.016(3) 0.033(3) 0.008(2)
C48A 0.060(3) 0.046(2) 0.068(3) 0.012(2) 0.031(3) 0.009(2)
C68A 0.054(4) 0.090(5) 0.141(7) 0.049(5) 0.048(4) 0.014(4)
C69A 0.058(4) 0.116(7) 0.080(4) 0.007(4) 0.029(3) 0.017(4)
C70A 0.089(4) 0.065(3) 0.073(5) 0.018(4) 0.047(4) 0.007(3)
C71A 0.092(5) 0.089(5) 0.065(4) 0.012(3) 0.029(4) 0.012(4)
C47B 0.052(3) 0.050(2) 0.082(4) 0.016(3) 0.033(3) 0.008(2)
C48B 0.060(3) 0.046(2) 0.068(3) 0.012(2) 0.031(3) 0.009(2)
C68B 0.054(4) 0.090(5) 0.141(7) 0.049(5) 0.048(4) 0.014(4)
C69B 0.058(4) 0.116(7) 0.080(4) 0.007(4) 0.029(3) 0.017(4)
C70B 0.089(4) 0.065(3) 0.073(5) 0.018(4) 0.047(4) 0.007(3)
C71B 0.092(5) 0.089(5) 0.065(4) 0.012(3) 0.029(4) 0.012(4)
C49 0.054(2) 0.107(3) 0.057(2) 0.029(2) 0.0173(18) 0.008(2)
C50 0.0434(17) 0.0391(15) 0.0392(16) 0.0059(12) 0.0095(13) 0.0011(12)
C51 0.0552(19) 0.0511(18) 0.0388(16) 0.0047(13) 0.0144(14) -0.0005(15)
C52 0.073(3) 0.052(2) 0.059(2) -0.0015(17) 0.0244(19) -0.0025(18)
C53 0.057(2) 0.0457(18) 0.053(2) 0.0100(15) 0.0135(17) -0.0012(15)
C54 0.077(3) 0.067(3) 0.055(2) 0.0120(19) -0.005(2) -0.011(2)
C55 0.091(4) 0.093(4) 0.081(3) 0.025(3) 0.005(3) 0.016(3)
C60 0.045(2) 0.125(4) 0.045(2) -0.003(2) 0.0146(16) 0.022(2)
C61 0.047(2) 0.227(8) 0.074(3) 0.038(4) 0.025(2) 0.007(3)
C62 0.049(2) 0.112(3) 0.0388(18) 0.0013(19) 0.0151(15) 0.020(2)
C63 0.061(3) 0.171(6) 0.052(2) 0.036(3) 0.012(2) -0.026(3)
C64 0.0375(17) 0.070(2) 0.0505(19) 0.0019(16) 0.0075(14) 0.0104(15)
C65 0.061(2) 0.070(3) 0.066(2) 0.009(2) 0.0014(19) 0.0159(19)
C66 0.0370(16) 0.058(2) 0.0540(19) 0.0022(15) 0.0150(14) 0.0078(14)
C67 0.0401(18) 0.077(3) 0.073(3) -0.002(2) 0.0252(18) -0.0046(17)
C72 0.0364(15) 0.0535(18) 0.0412(16) 0.0012(13) 0.0079(13) 0.0059(13)
C73 0.0394(17) 0.069(2) 0.0439(17) 0.0049(15) 0.0098(14) 0.0042(15)
C74 0.0401(17) 0.063(2) 0.0510(19) 0.0065(16) 0.0105(14) -0.0023(15)
C75 0.0387(16) 0.0509(18) 0.0434(17) 0.0046(14) 0.0069(13) -0.0044(13)
C76 0.0459(17) 0.0443(17) 0.0399(16) 0.0029(13) 0.0055(13) -0.0037(13)
C77 0.0497(19) 0.0494(19) 0.057(2) 0.0035(15) 0.0102(16) -0.0079(15)
C78 0.066(2) 0.0395(18) 0.068(2) 0.0042(16) 0.0104(19) -0.0064(16)
C79 0.059(2) 0.0384(17) 0.063(2) 0.0029(15) 0.0103(17) 0.0016(15)
C80 0.0495(18) 0.0399(16) 0.0401(16) 0.0000(12) 0.0060(13) 0.0018(13)
C81 0.0472(17) 0.0385(15) 0.0409(16) 0.0008(12) 0.0093(13) 0.0028(13)
C82 0.054(2) 0.0427(17) 0.058(2) 0.0040(15) 0.0146(16) 0.0119(14)
C83 0.0453(18) 0.0499(18) 0.059(2) 0.0023(15) 0.0145(15) 0.0121(14)
C84 0.0370(15) 0.0473(16) 0.0345(14) 0.0023(12) 0.0075(12) 0.0085(12)
C85 0.0350(15) 0.0506(17) 0.0309(14) 0.0045(12) 0.0048(11) 0.0068(12)
C86 0.0367(16) 0.064(2) 0.0377(16) 0.0080(14) 0.0083(13) 0.0115(14)
C87 0.0336(15) 0.069(2) 0.0417(17) 0.0128(15) 0.0076(13) 0.0050(14)
C88 0.0329(15) 0.062(2) 0.0452(17) 0.0134(15) 0.0043(13) 0.0001(14)
C89 0.0319(14) 0.0498(17) 0.0403(16) 0.0092(13) 0.0021(12) -0.0007(12)
C90 0.0335(15) 0.0465(17) 0.0513(18) 0.0101(14) 0.0050(13) -0.0002(13)
C91 0.0392(18) 0.0497(19) 0.073(2) 0.0075(17) 0.0024(16) -0.0041(14)
C92 0.0418(18) 0.0462(19) 0.080(3) 0.0077(17) 0.0023(17) -0.0030(14)
C93 0.0379(16) 0.0431(17) 0.063(2) 0.0072(15) 0.0047(15) 0.0022(13)
C94 0.0374(16) 0.0431(17) 0.059(2) 0.0065(14) 0.0034(14) 0.0011(13)
C95 0.0458(19) 0.0424(18) 0.074(2) 0.0024(16) 0.0036(17) 0.0034(14)
C96 0.0454(19) 0.0482(19) 0.077(3) 0.0009(17) 0.0074(17) 0.0104(15)
C97 0.0366(16) 0.0512(19) 0.066(2) -0.0009(16) 0.0040(15) 0.0063(14)
C98 0.0335(15) 0.0478(17) 0.0470(17) 0.0032(13) 0.0034(13) 0.0037(13)
C99 0.0331(15) 0.0471(17) 0.0437(16) 0.0017(13) 0.0055(12) 0.0038(12)
C100 0.0321(15) 0.0533(18) 0.0444(17) 0.0012(14) 0.0057(13) 0.0008(13)
C101 0.0342(15) 0.0507(18) 0.0395(16) -0.0002(13) 0.0055(12) -0.0012(13)
C102 0.0331(15) 0.0473(17) 0.0391(15) 0.0009(13) 0.0052(12) -0.0017(12)
C103 0.0359(15) 0.0486(17) 0.0351(15) -0.0003(12) 0.0018(12) -0.0013(12)
C104 0.0392(16) 0.0498(18) 0.0472(18) 0.0008(14) 0.0041(14) -0.0038(13)
C105 0.0486(19) 0.0446(18) 0.0537(19) 0.0011(14) 0.0056(15) -0.0050(14)
C106 0.0505(19) 0.0461(18) 0.0523(19) -0.0016(14) 0.0073(15) 0.0046(14)
C107 0.0420(16) 0.0488(17) 0.0370(15) -0.0016(13) 0.0052(13) 0.0034(13)
C108 0.0445(17) 0.0514(18) 0.0381(16) -0.0001(13) 0.0073(13) 0.0072(14)
C109 0.056(2) 0.054(2) 0.054(2) 0.0037(15) 0.0166(16) 0.0116(16)
C110 0.052(2) 0.066(2) 0.0488(19) 0.0056(16) 0.0190(16) 0.0186(17)
C111 0.0424(17) 0.0585(19) 0.0359(15) 0.0021(13) 0.0080(13) 0.0116(14)
C112 0.0396(16) 0.068(2) 0.0305(15) 0.0029(14) 0.0048(12) 0.0084(15)
C113 0.0386(16) 0.067(2) 0.0392(16) -0.0034(15) 0.0050(13) 0.0106(15)
C114 0.0350(16) 0.077(2) 0.0443(18) -0.0079(16) 0.0068(14) 0.0057(16)
C115 0.0424(17) 0.071(2) 0.0393(17) 0.0001(15) 0.0086(14) 0.0025(16)
C116 0.0427(17) 0.065(2) 0.0354(16) 0.0098(14) 0.0074(13) 0.0062(15)
C117 0.052(2) 0.070(2) 0.0494(19) 0.0221(17) 0.0169(16) 0.0166(17)
C118 0.058(2) 0.071(2) 0.072(3) 0.029(2) 0.0211(19) 0.0122(19)
C119 0.066(2) 0.064(2) 0.072(3) 0.024(2) 0.018(2) 0.0103(19)
C120 0.062(2) 0.066(2) 0.065(2) 0.0244(19) 0.0166(19) 0.0219(19)
C121 0.0450(18) 0.0516(18) 0.0448(17) -0.0002(14) 0.0103(14) 0.0096(14)
C123 0.156(7) 0.091(4) 0.121(5) -0.014(4) 0.026(5) 0.013(4)
C124 0.061(2) 0.070(3) 0.068(2) 0.022(2) 0.0201(19) 0.0145(18)
C125 0.081(3) 0.077(3) 0.091(3) 0.016(3) 0.022(3) 0.027(2)
C126 0.096(4) 0.087(4) 0.110(4) 0.016(3) -0.006(3) 0.034(3)
C127 0.0440(19) 0.083(3) 0.056(2) 0.0021(19) 0.0160(16) 0.0092(18)
C128 0.051(2) 0.128(4) 0.065(3) -0.010(3) 0.006(2) 0.033(3)
C129 0.051(2) 0.077(3) 0.094(3) 0.010(2) 0.031(2) -0.0079(19)
C130 0.109(4) 0.110(4) 0.108(4) 0.033(4) 0.056(4) -0.011(3)
C131 0.0398(19) 0.059(2) 0.096(3) -0.001(2) 0.0056(19) -0.0062(16)
C132 0.057(3) 0.095(4) 0.107(4) 0.017(3) 0.010(3) -0.017(2)
C133 0.045(2) 0.058(2) 0.106(4) 0.003(2) 0.006(2) -0.0063(17)
C134 0.069(3) 0.063(3) 0.103(4) 0.010(2) 0.004(3) 0.003(2)
C135 0.0320(15) 0.0567(19) 0.0553(19) -0.0011(15) 0.0051(14) 0.0031(14)
C136 0.051(2) 0.090(3) 0.067(3) 0.021(2) 0.0098(19) 0.020(2)
C137 0.0338(16) 0.0539(19) 0.0524(19) -0.0023(15) 0.0043(14) -0.0015(13)
C138 0.0429(19) 0.066(2) 0.076(3) -0.0002(19) 0.0169(18) -0.0068(17)
C139 0.074(3) 0.068(3) 0.105(4) 0.033(2) 0.041(3) 0.010(2)
C140 0.061(3) 0.083(3) 0.098(4) -0.002(3) 0.026(2) -0.001(2)
C141 0.072(3) 0.067(3) 0.090(3) 0.024(2) 0.015(2) 0.002(2)
C142 0.119(5) 0.071(3) 0.107(4) 0.035(3) 0.042(4) 0.023(3)
C143 0.125(7) 0.203(9) 0.091(5) -0.022(5) -0.011(4) -0.009(6)
C144 0.132(7) 0.180(9) 0.160(8) -0.074(7) 0.069(6) -0.023(6)
C145 0.104(5) 0.174(7) 0.072(3) 0.004(4) 0.019(3) -0.053(5)
C146 0.057(2) 0.114(4) 0.059(2) 0.001(2) 0.006(2) -0.003(2)
C147 0.089(3) 0.049(2) 0.076(3) 0.0012(18) 0.025(2) 0.018(2)

loop_
_atom_type_symbol
_atom_type_description
_atom_type_scat_dispersion_real
_atom_type_scat_dispersion_imag
_atom_type_scat_source
C C 0.0181 0.0091 'International Tables Vol C Tables 4.2.6.8 and 6.1.1.4'
H H 0.0000 0.0000 'International Tables Vol C Tables 4.2.6.8 and 6.1.1.4'
N N 0.0311 0.0180 'International Tables Vol C Tables 4.2.6.8 and 6.1.1.4'
O O 0.0492 0.0322 'International Tables Vol C Tables 4.2.6.8 and 6.1.1.4'
Cl Cl 0.3639 0.7018 'International Tables Vol C Tables 4.2.6.8 and 6.1.1.4'

loop_
_geom_angle_atom_site_label_1
_geom_angle_atom_site_label_2
_geom_angle_atom_site_label_3
_geom_angle
C50 O2 C51 115.8(3)
C53 O4 C54 117.5(3)
C121 O6 C147 116.1(3)
C124 O8 C125 117.5(4)
H1WA O1W H1WB 94.0(17)
H2WA O2W H2WB 100(2)
H3WA O3W H3WB 89.5(18)
H4WA O4W H4WB 98(2)
C1 N1 C4 111.2(3)
C1 N1 H1 124.4
C4 N1 H1 124.4
C9 N2 C5 119.2(3)
C10 N3 C13 110.2(3)
C10 N3 H3 124.9
C13 N3 H3 124.9
C14 N4 C18 118.5(3)
C22 N5 C19 111.2(2)
C22 N5 H5 124.4
C19 N5 H5 124.4
C27 N6 C23 119.8(2)
C31 N7 C28 110.9(2)
C31 N7 H7 124.5
C28 N7 H7 124.5
C36 N8 C32 118.4(3)
C40 N9 C37 110.1(3)
C40 N9 H9 124.9
C37 N9 H9 124.9
C41 N10 C45 119.1(3)
C46 N11 C49 111.9(3)
C46 N11 H11 124.1
C49 N11 H11 124.1
C75 N12 C72 110.7(3)
C75 N12 H12 124.6
C72 N12 H12 124.6
C80 N13 C76 119.6(3)
C81 N14 C84 110.6(3)
C81 N14 H14 124.7
C84 N14 H14 124.7
C85 N15 C89 118.7(3)
C90 N16 C93 110.9(3)
C90 N16 H16 124.6
C93 N16 H16 124.6
C98 N17 C94 119.3(3)
C102 N18 C99 110.4(3)
C102 N18 H18 124.8
C99 N18 H18 124.8
C107 N19 C103 117.9(3)
C108 N20 C111 110.1(3)
C108 N20 H20 125.0
C111 N20 H20 125.0
C112 N21 C116 118.8(3)
C117 N22 C120 109.8(3)
C117 N22 H22 125.1
C120 N22 H22 125.1
N1 C1 C2A 107.4(4)
N1 C1 C50 118.3(3)
C2A C1 C50 134.3(4)
N1 C1 C2B 106.7(8)
C50 C1 C2B 128.4(8)
C1 C2A C3 105.6(5)
C1 C2A C56A 126.9(6)
C3 C2A C56A 127.4(6)
C57A C56A C2A 100.6(6)
C57A C56A H56A 111.6
C2A C56A H56A 111.6
C57A C56A H56B 111.6
C2A C56A H56B 111.6
H56A C56A H56B 109.4
C56A C57A H57A 109.5
C56A C57A H57B 109.5
H57A C57A H57B 109.5
C56A C57A H57C 109.5
H57A C57A H57C 109.5
H57B C57A H57C 109.5
C3 C58A C59A 103.5(5)
C3 C58A H58A 111.1
C59A C58A H58A 111.1
C3 C58A H58B 111.1
C59A C58A H58B 111.1
H58A C58A H58B 109.0
C58A C59A H59A 109.5
C58A C59A H59B 109.5
H59A C59A H59B 109.5
C58A C59A H59C 109.5
H59A C59A H59C 109.5
H59B C59A H59C 109.5
C3 C2B C1 99.1(11)
C3 C2B C56B 125.7(17)
C1 C2B C56B 125.8(17)
C57B C56B C2B 112.4(10)
C57B C56B H56C 109.1
C2B C56B H56C 109.1
C57B C56B H56D 109.1
C2B C56B H56D 109.1
H56C C56B H56D 107.9
C59B C58B C3 110.2(8)
C59B C58B H58C 109.6
C3 C58B H58C 109.6
C59B C58B H58D 109.6
C3 C58B H58D 109.6
H58C C58B H58D 108.1
C4 C3 C2A 107.6(4)
C4 C3 C2B 108.4(9)
C4 C3 C58A 126.6(4)
C2A C3 C58A 122.1(5)
C4 C3 C58B 120.5(7)
C2B C3 C58B 113.0(11)
N1 C4 C3 106.4(3)
N1 C4 C5 117.7(3)
C3 C4 C5 135.9(3)
N2 C5 C6 121.3(3)
N2 C5 C4 113.7(3)
C6 C5 C4 125.0(3)
C7 C6 C5 119.3(3)
C7 C6 H6 120.4
C5 C6 H6 120.4
C6 C7 C8 119.6(3)
C6 C7 H7A 120.2
C8 C7 H7A 120.2
C7 C8 C9 118.7(3)
C7 C8 H8 120.7
C9 C8 H8 120.7
N2 C9 C8 121.9(3)
N2 C9 C10 116.2(3)
C8 C9 C10 122.0(3)
N3 C10 C11 107.5(3)
N3 C10 C9 121.2(3)
C11 C10 C9 131.4(3)
C10 C11 C12 107.7(3)
C10 C11 H11A 126.2
C12 C11 H11A 126.2
C13 C12 C11 107.9(3)
C13 C12 H12A 126.1
C11 C12 H12A 126.1
N3 C13 C12 106.8(3)
N3 C13 C14 125.0(3)
C12 C13 C14 128.2(3)
N4 C14 C15 121.7(3)
N4 C14 C13 120.1(3)
C15 C14 C13 118.2(3)
C16 C15 C14 119.5(3)
C16 C15 H15 120.2
C14 C15 H15 120.2
C15 C16 C17 119.5(3)
C15 C16 H16A 120.3
C17 C16 H16A 120.3
C16 C17 C18 118.9(3)
C16 C17 H17 120.5
C18 C17 H17 120.5
N4 C18 C17 121.8(3)
N4 C18 C19 117.6(3)
C17 C18 C19 120.5(3)
N5 C19 C20 106.7(3)
N5 C19 C18 122.3(3)
C20 C19 C18 130.8(3)
C19 C20 C21 107.4(3)
C19 C20 C60 127.2(3)
C21 C20 C60 125.4(3)
C22 C21 C20 107.2(3)
C22 C21 C62 128.2(3)
C20 C21 C62 124.6(3)
N5 C22 C21 107.5(3)
N5 C22 C23 118.0(3)
C21 C22 C23 134.4(3)
N6 C23 C24 121.5(3)
N6 C23 C22 113.8(3)
C24 C23 C22 124.8(3)
C25 C24 C23 118.3(3)
C25 C24 H24 120.9
C23 C24 H24 120.9
C26 C25 C24 120.7(3)
C26 C25 H25 119.7
C24 C25 H25 119.7
C25 C26 C27 118.3(3)
C25 C26 H26 120.9
C27 C26 H26 120.9
N6 C27 C26 121.6(3)
N6 C27 C28 113.9(3)
C26 C27 C28 124.6(3)
N7 C28 C29 107.1(3)
N7 C28 C27 117.2(3)
C29 C28 C27 135.7(3)
C28 C29 C30 107.4(3)
C28 C29 C64 128.0(3)
C30 C29 C64 124.6(3)
C31 C30 C29 107.2(3)
C31 C30 C66 127.4(3)
C29 C30 C66 125.4(3)
N7 C31 C30 107.4(3)
N7 C31 C32 118.4(3)
C30 C31 C32 134.1(3)
N8 C32 C33 121.9(3)
N8 C32 C31 115.4(3)
C33 C32 C31 122.6(3)
C34 C33 C32 118.6(3)
C34 C33 H33 120.7
C32 C33 H33 120.7
C35 C34 C33 120.2(3)
C35 C34 H34 119.9
C33 C34 H34 119.9
C34 C35 C36 118.7(3)
C34 C35 H35 120.7
C36 C35 H35 120.7
N8 C36 C35 122.2(3)
N8 C36 C37 118.2(3)
C35 C36 C37 119.5(3)
N9 C37 C38 106.9(3)
N9 C37 C36 124.5(3)
C38 C37 C36 128.6(3)
C37 C38 C39 108.1(3)
C37 C38 H38 126.0
C39 C38 H38 126.0
C40 C39 C38 107.3(3)
C40 C39 H39 126.4
C38 C39 H39 126.4
N9 C40 C39 107.7(3)
N9 C40 C41 121.8(3)
C39 C40 C41 130.5(3)
N10 C41 C42 121.9(3)
N10 C41 C40 116.8(3)
C42 C41 C40 121.3(3)
C43 C42 C41 118.2(4)
C43 C42 H42 120.9
C41 C42 H42 120.9
C44 C43 C42 120.3(3)
C44 C43 H43 119.9
C42 C43 H43 119.9
C43 C44 C45 118.6(4)
C43 C44 H44 120.7
C45 C44 H44 120.7
N10 C45 C44 121.9(4)
N10 C45 C46 114.6(3)
C44 C45 C46 123.5(4)
N11 C46 C45 119.6(3)
N11 C46 C47A 106.1(4)
C45 C46 C47A 131.1(5)
N11 C46 C47B 103.3(5)
C45 C46 C47B 128.8(5)
C48A C47A C46 106.7(5)
C48A C47A C68A 124.7(7)
C46 C47A C68A 128.5(7)
C47A C48A C49 106.0(5)
C47A C48A C70A 126.2(6)
C49 C48A C70A 127.6(6)
C47A C48A C71A 119.0(6)
C49 C48A C71A 100.4(5)
C70A C48A C71A 53.1(5)
C47A C68A C69A 112.5(8)
C47A C68A H68A 109.1
C69A C68A H68A 109.1
C47A C68A H68B 109.1
C69A C68A H68B 109.1
H68A C68A H68B 107.8
C68A C69A H69A 109.5
C68A C69A H69B 109.5
H69A C69A H69B 109.5
C68A C69A H69C 109.5
H69A C69A H69C 109.5
H69B C69A H69C 109.5
C48A C70A C71A 78.4(5)
C48A C70A H70A 115.5
C71A C70A H70A 115.5
C48A C70A H70B 115.5
C71A C70A H70B 115.5
H70A C70A H70B 112.5
C70A C71A C48A 48.4(4)
C48B C47B C69B 124.8(9)
C48B C47B C46 105.3(7)
C69B C47B C46 128.5(9)
C47B C48B C49 106.7(7)
C47B C69B C68B 106.8(10)
C70B C71B H71A 109.5
C70B C71B H71B 109.5
H71A C71B H71B 109.5
C70B C71B H71C 109.5
H71A C71B H71C 109.5
H71B C71B H71C 109.5
N11 C49 C53 120.0(3)
N11 C49 C48A 106.1(4)
C53 C49 C48A 130.5(4)
N11 C49 C48B 105.0(5)
C53 C49 C48B 128.1(5)
O1 C50 O2 123.3(3)
O1 C50 C1 122.7(3)
O2 C50 C1 114.0(3)
O2 C51 C52 109.7(3)
O2 C51 H51A 109.7
C52 C51 H51A 109.7
O2 C51 H51B 109.7
C52 C51 H51B 109.7
H51A C51 H51B 108.2
C51 C52 H52A 109.5
C51 C52 H52B 109.5
H52A C52 H52B 109.5
C51 C52 H52C 109.5
H52A C52 H52C 109.5
H52B C52 H52C 109.5
O3 C53 O4 123.3(4)
O3 C53 C49 123.0(4)
O4 C53 C49 113.7(3)
C55 C54 O4 111.6(4)
C55 C54 H54A 109.3
O4 C54 H54A 109.3
C55 C54 H54B 109.3
O4 C54 H54B 109.3
H54A C54 H54B 108.0
C54 C55 H55A 109.5
C54 C55 H55B 109.5
H55A C55 H55B 109.5
C54 C55 H55C 109.5
H55A C55 H55C 109.5
H55B C55 H55C 109.5
C20 C60 C61 113.2(5)
C20 C60 H60A 108.9
C61 C60 H60A 108.9
C20 C60 H60B 108.9
C61 C60 H60B 108.9
H60A C60 H60B 107.7
C60 C61 H61A 109.5
C60 C61 H61B 109.5
H61A C61 H61B 109.5
C60 C61 H61C 109.5
H61A C61 H61C 109.5
H61B C61 H61C 109.5
C21 C62 C63 112.7(4)
C21 C62 H62A 109.1
C63 C62 H62A 109.1
C21 C62 H62B 109.1
C63 C62 H62B 109.1
H62A C62 H62B 107.8
C62 C63 H63A 109.5
C62 C63 H63B 109.5
H63A C63 H63B 109.5
C62 C63 H63C 109.5
H63A C63 H63C 109.5
H63B C63 H63C 109.5
C65 C64 C29 113.3(3)
C65 C64 H64A 108.9
C29 C64 H64A 108.9
C65 C64 H64B 108.9
C29 C64 H64B 108.9
H64A C64 H64B 107.7
C64 C65 H65A 109.5
C64 C65 H65B 109.5
H65A C65 H65B 109.5
C64 C65 H65C 109.5
H65A C65 H65C 109.5
H65B C65 H65C 109.5
C30 C66 C67 114.1(3)
C30 C66 H66A 108.7
C67 C66 H66A 108.7
C30 C66 H66B 108.7
C67 C66 H66B 108.7
H66A C66 H66B 107.6
C66 C67 H67A 109.5
C66 C67 H67B 109.5
H67A C67 H67B 109.5
C66 C67 H67C 109.5
H67A C67 H67C 109.5
H67B C67 H67C 109.5
N12 C72 C73 107.8(3)
N12 C72 C121 118.2(3)
C73 C72 C121 133.9(3)
C72 C73 C74 106.7(3)
C72 C73 C127 127.4(4)
C74 C73 C127 125.9(3)
C75 C74 C73 107.7(3)
C75 C74 C129 127.3(4)
C73 C74 C129 124.9(3)
N12 C75 C74 107.0(3)
N12 C75 C76 117.3(3)
C74 C75 C76 135.6(3)
N13 C76 C77 121.6(3)
N13 C76 C75 113.8(3)
C77 C76 C75 124.5(3)
C78 C77 C76 118.1(3)
C78 C77 H77 120.9
C76 C77 H77 120.9
C79 C78 C77 120.8(3)
C79 C78 H78 119.6
C77 C78 H78 119.6
C78 C79 C80 118.0(4)
C78 C79 H79 121.0
C80 C79 H79 121.0
N13 C80 C79 121.7(3)
N13 C80 C81 116.6(3)
C79 C80 C81 121.6(3)
N14 C81 C82 107.3(3)
N14 C81 C80 120.6(3)
C82 C81 C80 132.1(3)
C81 C82 C83 107.7(3)
C81 C82 H82 126.2
C83 C82 H82 126.2
C84 C83 C82 108.2(3)
C84 C83 H83 125.9
C82 C83 H83 125.9
N14 C84 C83 106.3(3)
N14 C84 C85 124.6(3)
C83 C84 C85 129.1(3)
N15 C85 C86 121.5(3)
N15 C85 C84 119.5(3)
C86 C85 C84 119.0(3)
C87 C86 C85 119.2(3)
C87 C86 H86 120.4
C85 C86 H86 120.4
C86 C87 C88 119.7(3)
C86 C87 H87 120.1
C88 C87 H87 120.1
C87 C88 C89 119.0(3)
C87 C88 H88 120.5
C89 C88 H88 120.5
N15 C89 C88 121.8(3)
N15 C89 C90 117.5(3)
C88 C89 C90 120.7(3)
N16 C90 C91 106.8(3)
N16 C90 C89 120.6(3)
C91 C90 C89 132.6(3)
C90 C91 C92 108.1(3)
C90 C91 C131 127.7(3)
C92 C91 C131 124.2(3)
C93 C92 C91 106.9(3)
C93 C92 C133 128.0(3)
C91 C92 C133 125.1(3)
N16 C93 C92 107.4(3)
N16 C93 C94 117.9(3)
C92 C93 C94 134.8(3)
N17 C94 C95 122.1(3)
N17 C94 C93 113.1(3)
C95 C94 C93 124.8(3)
C96 C95 C94 118.3(3)
C96 C95 H95 120.9
C94 C95 H95 120.9
C97 C96 C95 120.1(3)
C97 C96 H96 120.0
C95 C96 H96 120.0
C96 C97 C98 118.8(3)
C96 C97 H97 120.6
C98 C97 H97 120.6
N17 C98 C97 121.4(3)
N17 C98 C99 113.5(3)
C97 C98 C99 125.1(3)
N18 C99 C100 107.3(3)
N18 C99 C98 118.2(3)
C100 C99 C98 134.4(3)
C99 C100 C101 107.6(3)
C99 C100 C135 127.5(3)
C101 C100 C135 124.7(3)
C102 C101 C100 107.4(3)
C102 C101 C137 126.8(3)
C100 C101 C137 125.7(3)
N18 C102 C101 107.2(3)
N18 C102 C103 121.4(3)
C101 C102 C103 131.2(3)
N19 C103 C104 122.3(3)
N19 C103 C102 117.7(3)
C104 C103 C102 120.0(3)
C105 C104 C103 119.0(3)
C105 C104 H104 120.5
C103 C104 H104 120.5
C104 C105 C106 119.3(3)
C104 C105 H105 120.3
C106 C105 H105 120.3
C105 C106 C107 119.4(3)
C105 C106 H106 120.3
C107 C106 H106 120.3
N19 C107 C106 122.1(3)
N19 C107 C108 119.4(3)
C106 C107 C108 118.5(3)
N20 C108 C109 106.6(3)
N20 C108 C107 125.7(3)
C109 C108 C107 127.7(3)
C108 C109 C110 108.3(3)
C108 C109 H109 125.9
C110 C109 H109 125.9
C111 C110 C109 107.4(3)
C111 C110 H110 126.3
C109 C110 H110 126.3
N20 C111 C110 107.6(3)
N20 C111 C112 121.7(3)
C110 C111 C112 130.6(3)
N21 C112 C113 122.0(3)
N21 C112 C111 117.2(3)
C113 C112 C111 120.9(3)
C114 C113 C112 118.6(3)
C114 C113 H113 120.7
C112 C113 H113 120.7
C113 C114 C115 120.3(3)
C113 C114 H114 119.9
C115 C114 H114 119.9
C114 C115 C116 118.3(3)
C114 C115 H115 120.9
C116 C115 H115 120.9
N21 C116 C115 122.0(3)
N21 C116 C117 114.7(3)
C115 C116 C117 123.3(3)
N22 C117 C118 107.8(3)
N22 C117 C116 117.9(3)
C118 C117 C116 134.2(3)
C119 C118 C117 107.5(4)
C119 C118 C139 124.3(4)
C117 C118 C139 128.3(4)
C120 C119 C118 106.5(4)
C120 C119 C141 126.3(4)
C118 C119 C141 127.2(4)
N22 C120 C119 108.5(4)
N22 C120 C124 118.5(4)
C119 C120 C124 132.8(4)
O5 C121 O6 122.9(3)
O5 C121 C72 124.0(3)
O6 C121 C72 113.0(3)
C147 C123 H12B 109.5
C147 C123 H12C 109.5
H12B C123 H12C 109.5
C147 C123 H12D 109.5
H12B C123 H12D 109.5
H12C C123 H12D 109.5
O7 C124 O8 124.2(4)
O7 C124 C120 123.0(4)
O8 C124 C120 112.7(4)
C126 C125 O8 108.8(5)
C126 C125 H12E 109.9
O8 C125 H12E 109.9
C126 C125 H12F 109.9
O8 C125 H12F 109.9
H12E C125 H12F 108.3
C125 C126 H12G 109.5
C125 C126 H12H 109.5
H12G C126 H12H 109.5
C125 C126 H12I 109.5
H12G C126 H12I 109.5
H12H C126 H12I 109.5
C73 C127 C128 112.2(3)
C73 C127 H12J 109.2
C128 C127 H12J 109.2
C73 C127 H12K 109.2
C128 C127 H12K 109.2
H12J C127 H12K 107.9
C127 C128 H12L 109.5
C127 C128 H12M 109.5
H12L C128 H12M 109.5
C127 C128 H12N 109.5
H12L C128 H12N 109.5
H12M C128 H12N 109.5
C74 C129 C130 112.7(4)
C74 C129 H12O 109.0
C130 C129 H12O 109.0
C74 C129 H12P 109.0
C130 C129 H12P 109.0
H12O C129 H12P 107.8
C129 C130 H13A 109.5
C129 C130 H13B 109.5
H13A C130 H13B 109.5
C129 C130 H13C 109.5
H13A C130 H13C 109.5
H13B C130 H13C 109.5
C132 C131 C91 111.9(4)
C132 C131 H13D 109.2
C91 C131 H13D 109.2
C132 C131 H13E 109.2
C91 C131 H13E 109.2
H13D C131 H13E 107.9
C131 C132 H13F 109.5
C131 C132 H13G 109.5
H13F C132 H13G 109.5
C131 C132 H13H 109.5
H13F C132 H13H 109.5
H13G C132 H13H 109.5
C134 C133 C92 111.2(4)
C134 C133 H13I 109.4
C92 C133 H13I 109.4
C134 C133 H13J 109.4
C92 C133 H13J 109.4
H13I C133 H13J 108.0
C133 C134 H13K 109.5
C133 C134 H13L 109.5
H13K C134 H13L 109.5
C133 C134 H13M 109.5
H13K C134 H13M 109.5
H13L C134 H13M 109.5
C136 C135 C100 112.1(3)
C136 C135 H13N 109.2
C100 C135 H13N 109.2
C136 C135 H13O 109.2
C100 C135 H13O 109.2
H13N C135 H13O 107.9
C135 C136 H13P 109.5
C135 C136 H13Q 109.5
H13P C136 H13Q 109.5
C135 C136 H13R 109.5
H13P C136 H13R 109.5
H13Q C136 H13R 109.5
C101 C137 C138 113.6(3)
C101 C137 H13S 108.8
C138 C137 H13S 108.8
C101 C137 H13T 108.8
C138 C137 H13T 108.8
H13S C137 H13T 107.7
C137 C138 H13U 109.5
C137 C138 H13V 109.5
H13U C138 H13V 109.5
C137 C138 H13W 109.5
H13U C138 H13W 109.5
H13V C138 H13W 109.5
C118 C139 C140 114.8(4)
C118 C139 H13Y 108.6
C140 C139 H13Y 108.6
C118 C139 H13Z 108.6
C140 C139 H13Z 108.6
H13Y C139 H13Z 107.5
C139 C140 H14C 109.5
C139 C140 H14D 109.5
H14C C140 H14D 109.5
C139 C140 H14E 109.5
H14C C140 H14E 109.5
H14D C140 H14E 109.5
C142 C141 C119 110.3(4)
C142 C141 H14F 109.6
C119 C141 H14F 109.6
C142 C141 H14G 109.6
C119 C141 H14G 109.6
H14F C141 H14G 108.1
C141 C142 H14H 109.5
C141 C142 H14I 109.5
H14H C142 H14I 109.5
C141 C142 H14J 109.5
H14H C142 H14J 109.5
H14I C142 H14J 109.5
C144 C143 Cl1 115.1(7)
C144 C143 H14K 108.5
Cl1 C143 H14K 108.5
C144 C143 H14L 108.5
Cl1 C143 H14L 108.5
H14K C143 H14L 107.5
C143 C144 Cl2 116.7(6)
C143 C144 H14M 108.1
Cl2 C144 H14M 108.1
C143 C144 H14N 108.1
Cl2 C144 H14N 108.1
H14M C144 H14N 107.3
C146 C145 Cl3 117.9(5)
C146 C145 H14O 107.8
Cl3 C145 H14O 107.8
C146 C145 H14P 107.8
Cl3 C145 H14P 107.8
H14O C145 H14P 107.2
C145 C146 Cl4 114.6(4)
C145 C146 H14R 108.6
Cl4 C146 H14R 108.6
C145 C146 H14S 108.6
Cl4 C146 H14S 108.6
H14R C146 H14S 107.6
O6 C147 C123 112.0(4)
O6 C147 H14T 109.2
C123 C147 H14T 109.2
O6 C147 H14U 109.2
C123 C147 H14U 109.2
H14T C147 H14U 107.9

loop_
_geom_bond_atom_site_label_1
_geom_bond_atom_site_label_2
_geom_bond_distance
Cl1 C143 1.744(10)
Cl2 C144 1.775(9)
Cl3 C145 1.728(8)
Cl4 C146 1.754(5)
O1 C50 1.221(4)
O2 C50 1.337(4)
O2 C51 1.460(4)
O3 C53 1.198(5)
O4 C53 1.344(5)
O4 C54 1.462(5)
O5 C121 1.217(4)
O6 C121 1.342(4)
O6 C147 1.460(5)
O7 C124 1.225(5)
O8 C124 1.343(5)
O8 C125 1.473(6)
O1W H1WA 0.821(16)
O1W H1WB 0.895(17)
O2W H2WA 0.856(18)
O2W H2WB 0.877(17)
O3W H3WA 0.890(18)
O3W H3WB 0.914(16)
O4W H4WA 0.861(18)
O4W H4WB 0.880(18)
N1 C1 1.353(4)
N1 C4 1.355(4)
N1 H1 0.8800
N2 C9 1.339(4)
N2 C5 1.350(4)
N3 C10 1.363(4)
N3 C13 1.369(4)
N3 H3 0.8800
N4 C14 1.352(4)
N4 C18 1.359(4)
N5 C22 1.360(4)
N5 C19 1.365(4)
N5 H5 0.8800
N6 C27 1.346(4)
N6 C23 1.350(4)
N7 C31 1.364(4)
N7 C28 1.370(4)
N7 H7 0.8800
N8 C36 1.350(4)
N8 C32 1.356(4)
N9 C40 1.364(4)
N9 C37 1.370(4)
N9 H9 0.8800
N10 C41 1.340(5)
N10 C45 1.350(5)
N11 C46 1.340(5)
N11 C49 1.366(5)
N11 H11 0.8800
N12 C75 1.359(4)
N12 C72 1.363(4)
N12 H12 0.8800
N13 C80 1.338(4)
N13 C76 1.343(4)
N14 C81 1.363(4)
N14 C84 1.372(4)
N14 H14 0.8800
N15 C85 1.350(4)
N15 C89 1.360(4)
N16 C90 1.362(4)
N16 C93 1.371(4)
N16 H16 0.8800
N17 C98 1.342(4)
N17 C94 1.355(4)
N18 C102 1.368(4)
N18 C99 1.371(4)
N18 H18 0.8800
N19 C107 1.355(4)
N19 C103 1.355(4)
N20 C108 1.369(4)
N20 C111 1.370(4)
N20 H20 0.8800
N21 C112 1.340(5)
N21 C116 1.356(5)
N22 C117 1.356(5)
N22 C120 1.391(5)
N22 H22 0.8800
C1 C2A 1.387(9)
C1 C50 1.454(4)
C1 C2B 1.49(2)
C2A C3 1.422(9)
C2A C56A 1.646(8)
C56A C57A 1.520(8)
C56A H56A 0.9900
C56A H56B 0.9900
C57A H57A 0.9800
C57A H57B 0.9800
C57A H57C 0.9800
C58A C3 1.549(6)
C58A C59A 1.549(8)
C58A H58A 0.9900
C58A H58B 0.9900
C59A H59A 0.9800
C59A H59B 0.9800
C59A H59C 0.9800
C2B C3 1.46(2)
C2B C56B 1.533(10)
C56B C57B 1.528(10)
C56B H56C 0.9900
C56B H56D 0.9900
C58B C59B 1.519(10)
C58B C3 1.588(9)
C58B H58C 0.9900
C58B H58D 0.9900
C3 C4 1.389(5)
C4 C5 1.456(5)
C5 C6 1.393(4)
C6 C7 1.374(5)
C6 H6 0.9500
C7 C8 1.379(5)
C7 H7A 0.9500
C8 C9 1.398(5)
C8 H8 0.9500
C9 C10 1.459(5)
C10 C11 1.380(5)
C11 C12 1.397(5)
C11 H11A 0.9500
C12 C13 1.388(5)
C12 H12A 0.9500
C13 C14 1.465(4)
C14 C15 1.402(4)
C15 C16 1.366(5)
C15 H15 0.9500
C16 C17 1.389(5)
C16 H16A 0.9500
C17 C18 1.397(4)
C17 H17 0.9500
C18 C19 1.459(4)
C19 C20 1.397(4)
C20 C21 1.422(5)
C20 C60 1.502(5)
C21 C22 1.386(4)
C21 C62 1.500(5)
C22 C23 1.468(4)
C23 C24 1.397(4)
C24 C25 1.382(5)
C24 H24 0.9500
C25 C26 1.381(5)
C25 H25 0.9500
C26 C27 1.398(4)
C26 H26 0.9500
C27 C28 1.462(4)
C28 C29 1.394(4)
C29 C30 1.425(5)
C29 C64 1.511(5)
C30 C31 1.393(4)
C30 C66 1.500(4)
C31 C32 1.459(4)
C32 C33 1.403(4)
C33 C34 1.380(5)
C33 H33 0.9500
C34 C35 1.374(5)
C34 H34 0.9500
C35 C36 1.400(5)
C35 H35 0.9500
C36 C37 1.468(5)
C37 C38 1.383(5)
C38 C39 1.401(5)
C38 H38 0.9500
C39 C40 1.380(5)
C39 H39 0.9500
C40 C41 1.460(5)
C41 C42 1.404(5)
C42 C43 1.381(6)
C42 H42 0.9500
C43 C44 1.373(6)
C43 H43 0.9500
C44 C45 1.395(5)
C44 H44 0.9500
C45 C46 1.453(6)
C46 C47A 1.468(8)
C46 C47B 1.526(11)
C47A C48A 1.414(10)
C47A C68A 1.506(10)
C48A C49 1.466(7)
C48A C70A 1.514(10)
C48A C71A 1.983(11)
C68A C69A 1.569(13)
C68A H68A 0.9900
C68A H68B 0.9900
C69A H69A 0.9800
C69A H69B 0.9800
C69A H69C 0.9800
C70A C71A 1.619(12)
C70A H70A 0.9900
C70A H70B 0.9900
C47B C48B 1.416(14)
C47B C69B 1.522(14)
C48B C49 1.467(10)
C68B C69B 1.59(2)
C70B C71B 0.935(15)
C71B H71A 0.9800
C71B H71B 0.9800
C71B H71C 0.9800
C49 C53 1.434(6)
C51 C52 1.501(5)
C51 H51A 0.9900
C51 H51B 0.9900
C52 H52A 0.9800
C52 H52B 0.9800
C52 H52C 0.9800
C54 C55 1.458(7)
C54 H54A 0.9900
C54 H54B 0.9900
C55 H55A 0.9800
C55 H55B 0.9800
C55 H55C 0.9800
C60 C61 1.516(8)
C60 H60A 0.9900
C60 H60B 0.9900
C61 H61A 0.9800
C61 H61B 0.9800
C61 H61C 0.9800
C62 C63 1.530(7)
C62 H62A 0.9900
C62 H62B 0.9900
C63 H63A 0.9800
C63 H63B 0.9800
C63 H63C 0.9800
C64 C65 1.507(6)
C64 H64A 0.9900
C64 H64B 0.9900
C65 H65A 0.9800
C65 H65B 0.9800
C65 H65C 0.9800
C66 C67 1.523(5)
C66 H66A 0.9900
C66 H66B 0.9900
C67 H67A 0.9800
C67 H67B 0.9800
C67 H67C 0.9800
C72 C73 1.396(5)
C72 C121 1.455(5)
C73 C74 1.413(5)
C73 C127 1.503(5)
C74 C75 1.402(5)
C74 C129 1.511(5)
C75 C76 1.466(5)
C76 C77 1.396(5)
C77 C78 1.379(6)
C77 H77 0.9500
C78 C79 1.371(6)
C78 H78 0.9500
C79 C80 1.404(5)
C79 H79 0.9500
C80 C81 1.455(5)
C81 C82 1.378(5)
C82 C83 1.399(5)
C82 H82 0.9500
C83 C84 1.387(5)
C83 H83 0.9500
C84 C85 1.460(5)
C85 C86 1.407(4)
C86 C87 1.376(5)
C86 H86 0.9500
C87 C88 1.379(5)
C87 H87 0.9500
C88 C89 1.399(5)
C88 H88 0.9500
C89 C90 1.458(5)
C90 C91 1.403(5)
C91 C92 1.408(5)
C91 C131 1.515(5)
C92 C93 1.402(5)
C92 C133 1.526(6)
C93 C94 1.463(5)
C94 C95 1.388(5)
C95 C96 1.385(5)
C95 H95 0.9500
C96 C97 1.380(5)
C96 H96 0.9500
C97 C98 1.399(5)
C97 H97 0.9500
C98 C99 1.467(5)
C99 C100 1.392(4)
C100 C101 1.411(5)
C100 C135 1.507(5)
C101 C102 1.397(4)
C101 C137 1.509(4)
C102 C103 1.459(5)
C103 C104 1.402(5)
C104 C105 1.378(5)
C104 H104 0.9500
C105 C106 1.379(5)
C105 H105 0.9500
C106 C107 1.399(5)
C106 H106 0.9500
C107 C108 1.463(5)
C108 C109 1.386(5)
C109 C110 1.399(5)
C109 H109 0.9500
C110 C111 1.376(5)
C110 H110 0.9500
C111 C112 1.449(5)
C112 C113 1.405(5)
C113 C114 1.373(5)
C113 H113 0.9500
C114 C115 1.384(6)
C114 H114 0.9500
C115 C116 1.397(5)
C115 H115 0.9500
C116 C117 1.461(5)
C117 C118 1.429(6)
C118 C119 1.420(6)
C118 C139 1.516(6)
C119 C120 1.408(6)
C119 C141 1.540(6)
C120 C124 1.437(6)
C123 C147 1.533(9)
C123 H12B 0.9800
C123 H12C 0.9800
C123 H12D 0.9800
C125 C126 1.470(8)
C125 H12E 0.9900
C125 H12F 0.9900
C126 H12G 0.9800
C126 H12H 0.9800
C126 H12I 0.9800
C127 C128 1.513(6)
C127 H12J 0.9900
C127 H12K 0.9900
C128 H12L 0.9800
C128 H12M 0.9800
C128 H12N 0.9800
C129 C130 1.516(8)
C129 H12O 0.9900
C129 H12P 0.9900
C130 H13A 0.9800
C130 H13B 0.9800
C130 H13C 0.9800
C131 C132 1.494(7)
C131 H13D 0.9900
C131 H13E 0.9900
C132 H13F 0.9800
C132 H13G 0.9800
C132 H13H 0.9800
C133 C134 1.500(7)
C133 H13I 0.9900
C133 H13J 0.9900
C134 H13K 0.9800
C134 H13L 0.9800
C134 H13M 0.9800
C135 C136 1.506(6)
C135 H13N 0.9900
C135 H13O 0.9900
C136 H13P 0.9800
C136 H13Q 0.9800
C136 H13R 0.9800
C137 C138 1.526(5)
C137 H13S 0.9900
C137 H13T 0.9900
C138 H13U 0.9800
C138 H13V 0.9800
C138 H13W 0.9800
C139 C140 1.516(7)
C139 H13Y 0.9900
C139 H13Z 0.9900
C140 H14C 0.9800
C140 H14D 0.9800
C140 H14E 0.9800
C141 C142 1.537(7)
C141 H14F 0.9900
C141 H14G 0.9900
C142 H14H 0.9800
C142 H14I 0.9800
C142 H14J 0.9800
C143 C144 1.377(11)
C143 H14K 0.9900
C143 H14L 0.9900
C144 H14M 0.9900
C144 H14N 0.9900
C145 C146 1.440(7)
C145 H14O 0.9900
C145 H14P 0.9900
C146 H14R 0.9900
C146 H14S 0.9900
C147 H14T 0.9900
C147 H14U 0.9900

loop_
_geom_hbond_atom_site_label_D
_geom_hbond_atom_site_label_H
_geom_hbond_atom_site_label_A
_geom_hbond_distance_DH
_geom_hbond_distance_HA
_geom_hbond_distance_DA
_geom_hbond_angle_DHA
_geom_hbond_site_symmetry_A
_geom_hbond_publ_flag
C123 H12B O5 0.98 2.49 3.028(7) 114.2 . yes
C82 H82 N1 0.95 2.63 3.565(4) 167.5 1_565 yes
C52 H52B O1 0.98 2.60 3.482(5) 149.2 2_655 yes
C15 H15 Cl4 0.95 2.92 3.702(4) 141.0 2_766 yes
C6 H6 Cl1 0.95 2.97 3.635(4) 128.4 . yes
N22 H22 O4W 0.88 2.30 3.134(4) 157.2 . yes
N20 H20 O4W 0.88 2.09 2.957(4) 167.7 . yes
N18 H18 O4W 0.88 2.57 3.153(4) 124.1 . yes
N18 H18 O3W 0.88 2.33 3.082(4) 143.0 . yes
N16 H16 O4W 0.88 2.52 3.213(4) 135.8 . yes
N16 H16 O3W 0.88 2.34 2.982(4) 129.5 . yes
N14 H14 O3W 0.88 2.04 2.901(3) 164.9 . yes
N12 H12 O3W 0.88 2.19 3.019(4) 157.4 . yes
N11 H11 O2W 0.88 2.21 3.070(4) 164.6 . yes
N9 H9 O2W 0.88 2.05 2.919(4) 168.7 . yes
N7 H7 O2W 0.88 2.57 3.082(3) 118.2 . yes
N7 H7 O1W 0.88 2.30 3.003(3) 136.3 . yes
N5 H5 O1W 0.88 2.37 3.018(3) 130.9 . yes
N3 H3 O1W 0.88 2.04 2.902(3) 165.3 . yes
N1 H1 O1W 0.88 2.26 3.108(3) 161.3 . yes
O4W H4WB O7 0.880(18) 2.15(3) 2.924(4) 146(4) . yes
O4W H4WA N19 0.861(18) 2.411(18) 2.973(4) 123.4(12) . yes
O4W H4WA N18 0.861(18) 2.676(10) 3.153(4) 116.3(10) . yes
O3W H3WB N15 0.914(16) 2.398(19) 2.862(3) 111.5(11) . yes
O3W H3WA O5 0.890(18) 1.89(2) 2.760(3) 166(4) . yes
O2W H2WB N8 0.877(17) 2.29(2) 2.976(4) 134.5(14) . yes
O2W H2WB N7 0.877(17) 2.43(3) 3.082(3) 132(3) . yes
O2W H2WA O3 0.856(18) 2.020(18) 2.843(4) 161(3) . yes
O1W H1WB N7 0.895(17) 2.54(3) 3.003(3) 113(2) . yes
O1W H1WB N6 0.895(17) 2.531(15) 3.306(3) 145.3(17) . yes
O1W H1WB O1 0.895(17) 2.13(3) 2.804(3) 131(2) . yes
C123 H12B O5 0.98 2.49 3.028(7) 114.2 . yes
C82 H82 N1 0.95 2.63 3.565(4) 167.5 1_565 yes
C52 H52B O1 0.98 2.60 3.482(5) 149.2 2_655 yes
C15 H15 Cl4 0.95 2.92 3.702(4) 141.0 2_766 yes
C6 H6 Cl1 0.95 2.97 3.635(4) 128.4 . yes
N22 H22 O4W 0.88 2.30 3.134(4) 157.2 . yes
N20 H20 O4W 0.88 2.09 2.957(4) 167.7 . yes
N18 H18 O4W 0.88 2.57 3.153(4) 124.1 . yes
N18 H18 O3W 0.88 2.33 3.082(4) 143.0 . yes
N16 H16 O4W 0.88 2.52 3.213(4) 135.8 . yes
N16 H16 O3W 0.88 2.34 2.982(4) 129.5 . yes
N14 H14 O3W 0.88 2.04 2.901(3) 164.9 . yes
N12 H12 O3W 0.88 2.19 3.019(4) 157.4 . yes
N11 H11 O2W 0.88 2.21 3.070(4) 164.6 . yes
N9 H9 O2W 0.88 2.05 2.919(4) 168.7 . yes
N7 H7 O2W 0.88 2.57 3.082(3) 118.2 . yes
N7 H7 O1W 0.88 2.30 3.003(3) 136.3 . yes
N5 H5 O1W 0.88 2.37 3.018(3) 130.9 . yes
N3 H3 O1W 0.88 2.04 2.902(3) 165.3 . yes
N1 H1 O1W 0.88 2.26 3.108(3) 161.3 . yes
O4W H4WB O7 0.880(18) 2.15(3) 2.924(4) 146(4) . yes
O4W H4WA N19 0.861(18) 2.411(18) 2.973(4) 123.4(12) . yes
O4W H4WA N18 0.861(18) 2.676(10) 3.153(4) 116.3(10) . yes
O3W H3WB N16 0.914(16) 2.690(10) 2.982(4) 99.6(7) . yes
O3W H3WB N15 0.914(16) 2.398(19) 2.862(3) 111.5(11) . yes
O3W H3WA O5 0.890(18) 1.89(2) 2.760(3) 166(4) . yes
O2W H2WB N8 0.877(17) 2.29(2) 2.976(4) 134.5(14) . yes
O2W H2WB N7 0.877(17) 2.43(3) 3.082(3) 132(3) . yes
O2W H2WA O3 0.856(18) 2.020(18) 2.843(4) 161(3) . yes
O1W H1WB O1 0.895(17) 2.13(3) 2.804(3) 131(2) . yes
O1W H1WA N5 0.821(16) 2.680(10) 3.018(3) 106.5(8) . yes
O1W H1WA N4 0.821(16) 2.465(18) 2.858(3) 110.5(12) . yes
O4W H4WB O7 0.880(18) 2.15(3) 2.924(4) 146(4) . yes
O4W H4WA N19 0.861(18) 2.411(18) 2.973(4) 123.4(12) . yes
O4W H4WA N18 0.861(18) 2.676(10) 3.153(4) 116.3(10) . yes
O3W H3WB N16 0.914(16) 2.690(10) 2.982(4) 99.6(7) . yes
O3W H3WB N15 0.914(16) 2.398(19) 2.862(3) 111.5(11) . yes
O3W H3WA O5 0.890(18) 1.89(2) 2.760(3) 166(4) . yes
O2W H2WB N8 0.877(17) 2.29(2) 2.976(4) 134.5(14) . yes
O2W H2WB N7 0.877(17) 2.43(3) 3.082(3) 132(3) . yes
O2W H2WA O3 0.856(18) 2.020(18) 2.843(4) 161(3) . yes
O1W H1WB O1 0.895(17) 2.13(3) 2.804(3) 131(2) . yes
O1W H1WA N5 0.821(16) 2.680(10) 3.018(3) 106.5(8) . yes
O1W H1WA N4 0.821(16) 2.465(18) 2.858(3) 110.5(12) . yes
O1W H1WA N4 0.821(16) 2.465(18) 2.858(3) 110.5(12) . yes
O1W H1WA N5 0.821(16) 2.680(10) 3.018(3) 106.5(8) . yes
O1W H1WB O1 0.895(17) 2.13(3) 2.804(3) 131(2) . yes
O2W H2WA O3 0.856(18) 2.020(18) 2.843(4) 161(3) . yes
O2W H2WB N7 0.877(17) 2.43(3) 3.082(3) 132(3) . yes
O2W H2WB N8 0.877(17) 2.29(2) 2.976(4) 134.5(14) . yes
O3W H3WA O5 0.890(18) 1.89(2) 2.760(3) 166(4) . yes
O3W H3WB N15 0.914(16) 2.398(19) 2.862(3) 111.5(11) . yes
O3W H3WB N16 0.914(16) 2.690(10) 2.982(4) 99.6(7) . yes
O4W H4WA N18 0.861(18) 2.676(10) 3.153(4) 116.3(10) . yes
O4W H4WA N19 0.861(18) 2.411(18) 2.973(4) 123.4(12) . yes
O4W H4WB O7 0.880(18) 2.15(3) 2.924(4) 146(4) . yes
N1 H1 O1W 0.88 2.26 3.108(3) 161.3 . yes
N3 H3 O1W 0.88 2.04 2.902(3) 165.3 . yes
N5 H5 O1W 0.88 2.37 3.018(3) 130.9 . yes
N7 H7 O1W 0.88 2.30 3.003(3) 136.3 . yes
N7 H7 O2W 0.88 2.57 3.082(3) 118.2 . yes
N9 H9 O2W 0.88 2.05 2.919(4) 168.7 . yes
N11 H11 O2W 0.88 2.21 3.070(4) 164.6 . yes
N12 H12 O3W 0.88 2.19 3.019(4) 157.4 . yes
N14 H14 O3W 0.88 2.04 2.901(3) 164.9 . yes
N16 H16 O3W 0.88 2.34 2.982(4) 129.5 . yes
N16 H16 O4W 0.88 2.52 3.213(4) 135.8 . yes
N18 H18 O3W 0.88 2.33 3.082(4) 143.0 . yes
N18 H18 O4W 0.88 2.57 3.153(4) 124.1 . yes
N20 H20 O4W 0.88 2.09 2.957(4) 167.7 . yes
N22 H22 O4W 0.88 2.30 3.134(4) 157.2 . yes
C6 H6 Cl1 0.95 2.97 3.635(4) 128.4 . yes
C15 H15 Cl4 0.95 2.92 3.702(4) 141.0 2_766 yes
C82 H82 N1 0.95 2.63 3.565(4) 167.5 1_565 yes
